data_1563647
loop_
_publ_author_name
'Liang, Juncong'
'Liang, Junhui'
'Hao, Aiyou'
'Xing, Pengyao'

_publ_section_title
;
 Symmetry breaking-induced double-strand helices in H-bonded coassembly.
;
_journal_issue 30
_journal_name_full Nanoscale
_journal_page_first 12929
_journal_page_last 12937
_journal_paper_doi 10.1039/d1nr02515e
_journal_volume 13
_journal_year 2021
_chemical_formula_sum 'C21 H18 N6'
_chemical_formula_weight 354.41
_space_group_crystal_system triclinic
_space_group_IT_number 2
_space_group_name_Hall '-P 1'
_space_group_name_H-M_alt 'P -1'
_atom_sites_solution_hydrogens geom
_atom_sites_solution_primary dual
_audit_update_record
;
2021-03-22 deposited with the CCDC.	2021-06-22 downloaded from the CCDC.
;
_cell_angle_alpha 112.963(3)
_cell_angle_beta 96.270(3)
_cell_angle_gamma 103.206(3)
_cell_formula_units_Z 16
_cell_length_a 11.7863(14)
_cell_length_b 24.768(3)
_cell_length_c 28.259(3)
_cell_measurement_reflns_used 9543
_cell_measurement_temperature 100.(2)
_cell_measurement_theta_max 24.8686
_cell_measurement_theta_min 2.2784
_cell_volume 7211.6(15)
_computing_cell_refinement 'SAINT V8.38A (Bruker AXS Inc., 2017)'
_computing_data_collection 'APEX3 (Bruker AXS Inc., 2018)'
_computing_data_reduction 'SAINT V8.38A (Bruker AXS Inc., 2017)'
_computing_molecular_graphics 'XP (Bruker AXS Inc., 2018)'
_computing_publication_material 'APEX3 (Bruker AXS Inc., 2018)'
_computing_structure_refinement 'SHELXL-2017/1 (Sheldrick, 2017)'
_computing_structure_solution 'XT, VERSION 2014/5'
_diffrn_ambient_temperature 100.(2)
_diffrn_detector_area_resol_mean 7.4074
_diffrn_measured_fraction_theta_full 0.992
_diffrn_measured_fraction_theta_max 0.992
_diffrn_measurement_device_type 'Photon II CPADs detector'
_diffrn_measurement_method 'phi and omega scans'
_diffrn_radiation_monochromator 'Multilayer Mirror'
_diffrn_radiation_type MoK\a
_diffrn_radiation_wavelength 0.71073
_diffrn_reflns_av_R_equivalents 0.1113
_diffrn_reflns_av_unetI/netI 0.2443
_diffrn_reflns_limit_h_max 14
_diffrn_reflns_limit_h_min -14
_diffrn_reflns_limit_k_max 24
_diffrn_reflns_limit_k_min -29
_diffrn_reflns_limit_l_max 33
_diffrn_reflns_limit_l_min -33
_diffrn_reflns_number 53843
_diffrn_reflns_theta_full 25.16
_diffrn_reflns_theta_max 25.16
_diffrn_reflns_theta_min 2.18
_diffrn_source 'Incoatec microfocus source'
_diffrn_source_type 'Bruker D8 Quest'
_exptl_absorpt_coefficient_mu 0.082
_exptl_absorpt_correction_T_max 1.00
_exptl_absorpt_correction_T_min 0.82
_exptl_absorpt_correction_type multi-scan
_exptl_absorpt_process_details
;
SADABS-2016/2 - Bruker AXS area detector scaling and absorption correction
;
_exptl_crystal_colour colourless
_exptl_crystal_density_diffrn 1.306
_exptl_crystal_density_method 'not measured'
_exptl_crystal_description plate
_exptl_crystal_F_000 2976
_exptl_crystal_size_max 0.200
_exptl_crystal_size_mid 0.120
_exptl_crystal_size_min 0.040
_refine_diff_density_max 0.529
_refine_diff_density_min -0.558
_refine_ls_extinction_method none
_refine_ls_goodness_of_fit_ref 1.329
_refine_ls_hydrogen_treatment constr
_refine_ls_matrix_type full
_refine_ls_number_parameters 1658
_refine_ls_number_reflns 25333
_refine_ls_number_restraints 4392
_refine_ls_restrained_S_all 1.316
_refine_ls_R_factor_all 0.3552
_refine_ls_R_factor_gt 0.1506
_refine_ls_shift/su_max 0.055
_refine_ls_shift/su_mean 0.005
_refine_ls_structure_factor_coef Fsqd
_refine_ls_weighting_details 'w=1/[\s^2^(Fo^2^)+(0.1000P)^2^+0.1092P] where P=(Fo^2^+2Fc^2^)/3'
_refine_ls_weighting_scheme calc
_refine_ls_wR_factor_gt 0.3029
_refine_ls_wR_factor_ref 0.3853
_reflns_number_gt 7856
_reflns_number_total 25333
_reflns_threshold_expression 'I > 2\s(I)'
_cod_data_source_file d1nr02515e2.cif
_cod_data_source_block zhao291m
_cod_depositor_comments
;
The following automatic conversions were performed:

data item '_exptl_absorpt_correction_type' value 'Multi-Scan' was
changed to 'multi-scan' in accordance with the
/home/data/users/saulius/crontab/automatic-downloads/rss-feeds/RSC/lib/dictionaries/cif_core.dic
dictionary named 'cif_core.dic' version 2.4.2 last updated on
2011-04-26.

Automatic conversion script
Id: cif_fix_values 7556 2019-12-06 15:28:31Z antanas 

 Adding full bibliography for 1563646--1563647.cif.
;
_cod_database_code 1563647

loop_
_space_group_symop_operation_xyz
'x, y, z'
'-x, -y, -z'

loop_
_atom_site_type_symbol
_atom_site_label
_atom_site_fract_x
_atom_site_fract_y
_atom_site_fract_z
_atom_site_U_iso_or_equiv
_atom_site_adp_type
_atom_site_calc_flag
_atom_site_refinement_flags_adp
_atom_site_refinement_flags_occupancy
_atom_site_refinement_flags_posn
_atom_site_occupancy
_atom_site_disorder_assembly
_atom_site_disorder_group
C C1 0.1373(11) 0.9202(7) 0.1412(5) 0.055(3) Uani d U . . 1 . .
C C2 0.3256(11) 0.9214(7) 0.1468(5) 0.060(3) Uani d U . . 1 . .
C C3 0.1993(11) 0.8554(7) 0.1651(5) 0.057(3) Uani d U . . 1 . .
C C4 0.2366(8) 0.7751(5) 0.1944(3) 0.066(3) Uani d U . G 1 . .
C C5 0.3590(8) 0.7972(3) 0.2154(3) 0.064(3) Uani d U . G 1 . .
H H5 0.401475 0.838209 0.223182 0.077 Uiso calc U . R 1 . .
C C6 0.4192(6) 0.7591(5) 0.2252(3) 0.075(3) Uani d U . G 1 . .
H H6 0.502853 0.77418 0.239579 0.09 Uiso calc U . R 1 . .
C C7 0.3571(9) 0.6990(4) 0.2139(4) 0.083(4) Uani d U . G 1 . .
H H7 0.398211 0.67305 0.220509 0.1 Uiso calc U . R 1 . .
C C8 0.2347(9) 0.6770(4) 0.1928(4) 0.095(4) Uani d U . G 1 . .
H H8 0.19219 0.635947 0.185042 0.114 Uiso calc U . R 1 . .
C C9 0.1745(6) 0.7150(5) 0.1830(3) 0.075(3) Uani d U . G 1 . .
H H9 0.09081 0.699975 0.168643 0.091 Uiso calc U . R 1 . .
C C10 0.0472(7) 0.9890(4) 0.1144(3) 0.059(3) Uani d U . G 1 . .
C C11 0.1207(6) 1.0007(4) 0.0820(3) 0.068(3) Uani d U . G 1 . .
H H11 0.173648 0.976957 0.070644 0.082 Uiso calc U . R 1 . .
C C12 0.1167(7) 1.0470(4) 0.0664(3) 0.077(3) Uani d U . G 1 . .
H H12 0.166914 1.05499 0.044302 0.092 Uiso calc U . R 1 . .
C C13 0.0392(8) 1.0817(4) 0.0831(3) 0.070(3) Uani d U . G 1 . .
H H13 0.036456 1.113425 0.072375 0.084 Uiso calc U . R 1 . .
C C14 -0.0343(7) 1.0701(4) 0.1154(3) 0.073(3) Uani d U . G 1 . .
H H14 -0.08727 1.093827 0.12679 0.088 Uiso calc U . R 1 . .
C C15 -0.0303(6) 1.0238(4) 0.1310(3) 0.062(3) Uani d U . G 1 . .
H H15 -0.080538 1.015794 0.153132 0.075 Uiso calc U . R 1 . .
C C16 0.4811(8) 0.9866(4) 0.1219(3) 0.069(3) Uani d U . G 1 . .
C C17 0.5766(8) 0.9808(4) 0.0974(4) 0.068(3) Uani d U . G 1 . .
H H17 0.612558 0.94969 0.095728 0.082 Uiso calc U . R 1 . .
C C18 0.6194(7) 1.0207(5) 0.0755(3) 0.081(4) Uani d U . G 1 . .
H H18 0.684703 1.016719 0.058732 0.097 Uiso calc U . R 1 . .
C C19 0.5668(9) 1.0662(4) 0.0780(4) 0.084(4) Uani d U . G 1 . .
H H19 0.596083 1.093458 0.06294 0.101 Uiso calc U . R 1 . .
C C20 0.4713(8) 1.0720(4) 0.1024(4) 0.086(4) Uani d U . G 1 . .
H H20 0.435318 1.103172 0.104143 0.103 Uiso calc U . R 1 . .
C C21 0.4284(7) 1.0322(5) 0.1244(3) 0.078(3) Uani d U . G 1 . .
H H21 0.363171 1.036144 0.141138 0.094 Uiso calc U . R 1 . .
C C22 0.7771(10) 0.8229(7) 0.1146(5) 0.052(3) Uani d U . . 1 . .
C C23 0.5881(10) 0.8215(7) 0.1157(5) 0.055(3) Uani d U . . 1 . .
C C24 0.7360(10) 0.9044(7) 0.1681(5) 0.055(3) Uani d U . . 1 . .
C C25 0.7031(7) 0.9936(4) 0.2369(3) 0.066(3) Uani d U . G 1 . .
C C26 0.7120(7) 1.0517(5) 0.2396(3) 0.078(3) Uani d U . G 1 . .
H H26 0.767018 1.068656 0.22319 0.093 Uiso calc U . R 1 . .
C C27 0.6404(9) 1.0851(4) 0.2662(4) 0.092(4) Uani d U . G 1 . .
H H27 0.646488 1.124805 0.267972 0.111 Uiso calc U . R 1 . .
C C28 0.5599(8) 1.0604(5) 0.2901(3) 0.090(4) Uani d U . G 1 . .
H H28 0.510936 1.083147 0.308276 0.109 Uiso calc U . R 1 . .
C C29 0.5509(7) 1.0023(5) 0.2874(3) 0.084(4) Uani d U . G 1 . .
H H29 0.495911 0.985341 0.303799 0.101 Uiso calc U . R 1 . .
C C30 0.6225(8) 0.9689(4) 0.2608(3) 0.077(3) Uani d U . G 1 . .
H H30 0.61644 0.929191 0.259018 0.093 Uiso calc U . R 1 . .
C C31 0.8507(6) 0.7351(3) 0.0591(3) 0.052(3) Uani d U . G 1 . .
C C32 0.9509(5) 0.7269(3) 0.0388(3) 0.056(3) Uani d U . G 1 . .
H H32 1.023131 0.759726 0.052165 0.067 Uiso calc U . R 1 . .
C C33 0.9455(5) 0.6707(4) -0.0011(3) 0.055(3) Uani d U . G 1 . .
H H33 1.013968 0.665072 -0.014961 0.066 Uiso calc U . R 1 . .
C C34 0.8398(7) 0.6226(3) -0.0207(3) 0.060(3) Uani d U . G 1 . .
H H34 0.836064 0.58419 -0.047935 0.073 Uiso calc U . R 1 . .
C C35 0.7395(5) 0.6308(3) -0.0004(3) 0.053(3) Uani d U . G 1 . .
H H35 0.667321 0.597961 -0.013784 0.064 Uiso calc U . R 1 . .
C C36 0.7450(5) 0.6870(4) 0.0395(3) 0.059(3) Uani d U . G 1 . .
H H36 0.676482 0.692615 0.053342 0.071 Uiso calc U . R 1 . .
C C37 0.4084(6) 0.7307(3) 0.0594(3) 0.055(3) Uani d U . G 1 . .
C C38 0.4564(5) 0.7036(4) 0.0165(3) 0.047(3) Uani d U . G 1 . .
H H38 0.530911 0.725204 0.013421 0.056 Uiso calc U . R 1 . .
C C39 0.3955(6) 0.6448(4) -0.0220(2) 0.054(3) Uani d U . G 1 . .
H H39 0.428372 0.626311 -0.05133 0.065 Uiso calc U . R 1 . .
C C40 0.2865(6) 0.6132(3) -0.0175(3) 0.058(3) Uani d U . G 1 . .
H H40 0.244909 0.573077 -0.043813 0.07 Uiso calc U . R 1 . .
C C41 0.2385(5) 0.6403(4) 0.0254(3) 0.059(3) Uani d U . G 1 . .
H H41 0.163983 0.618735 0.028455 0.071 Uiso calc U . R 1 . .
C C42 0.2994(6) 0.6991(4) 0.0639(3) 0.061(3) Uani d U . G 1 . .
H H42 0.266521 0.717628 0.093207 0.073 Uiso calc U . R 1 . .
C C43 0.5947(11) 0.4332(7) 0.1527(5) 0.059(3) Uani d U . . 1 . .
C C44 0.7923(11) 0.4406(7) 0.1604(5) 0.060(3) Uani d U . . 1 . .
C C45 0.6689(11) 0.3649(7) 0.1730(5) 0.061(3) Uani d U . . 1 . .
C C46 0.7307(8) 0.2845(5) 0.1963(4) 0.072(3) Uani d U . G 1 . .
C C47 0.8452(9) 0.3174(4) 0.2272(4) 0.082(3) Uani d U . G 1 . .
H H47 0.871347 0.36088 0.240452 0.098 Uiso calc U . R 1 . .
C C48 0.9214(6) 0.2867(5) 0.2387(3) 0.084(4) Uani d U . G 1 . .
H H48 0.9996 0.309173 0.259822 0.101 Uiso calc U . R 1 . .
C C49 0.8831(9) 0.2231(5) 0.2193(4) 0.091(4) Uani d U . G 1 . .
H H49 0.935132 0.202127 0.227165 0.109 Uiso calc U . R 1 . .
C C50 0.7686(9) 0.1902(4) 0.1884(4) 0.087(4) Uani d U . G 1 . .
H H50 0.742411 0.146787 0.175138 0.104 Uiso calc U . R 1 . .
C C51 0.6924(6) 0.2210(5) 0.1769(3) 0.086(3) Uani d U . G 1 . .
H H51 0.614156 0.198494 0.155767 0.104 Uiso calc U . R 1 . .
C C52 0.4920(7) 0.4942(4) 0.1215(3) 0.060(3) Uani d U . G 1 . .
C C53 0.5627(6) 0.5071(4) 0.0887(3) 0.066(3) Uani d U . G 1 . .
H H53 0.624334 0.48835 0.080635 0.079 Uiso calc U . R 1 . .
C C54 0.5432(7) 0.5473(4) 0.0678(3) 0.072(3) Uani d U . G 1 . .
H H54 0.591466 0.556104 0.045384 0.086 Uiso calc U . R 1 . .
C C55 0.4530(8) 0.5747(4) 0.0797(3) 0.077(3) Uani d U . G 1 . .
H H55 0.439622 0.602192 0.065339 0.092 Uiso calc U . R 1 . .
C C56 0.3823(6) 0.5618(4) 0.1124(3) 0.074(3) Uani d U . G 1 . .
H H56 0.320643 0.580527 0.120546 0.088 Uiso calc U . R 1 . .
C C57 0.4018(6) 0.5216(4) 0.1334(3) 0.067(3) Uani d U . G 1 . .
H H57 0.353509 0.512773 0.155797 0.081 Uiso calc U . R 1 . .
C C58 0.9351(7) 0.5051(4) 0.1319(3) 0.062(3) Uani d U . G 1 . .
C C59 1.0198(7) 0.4951(4) 0.1015(3) 0.064(3) Uani d U . G 1 . .
H H59 1.059831 0.465655 0.100815 0.077 Uiso calc U . R 1 . .
C C60 1.0458(7) 0.5281(5) 0.0719(3) 0.079(3) Uani d U . G 1 . .
H H60 1.103656 0.52124 0.051128 0.095 Uiso calc U . R 1 . .
C C61 0.9872(8) 0.5711(4) 0.0729(3) 0.080(3) Uani d U . G 1 . .
H H61 1.004957 0.593671 0.052715 0.097 Uiso calc U . R 1 . .
C C62 0.9025(8) 0.5811(4) 0.1033(4) 0.075(3) Uani d U . G 1 . .
H H62 0.862432 0.610516 0.103989 0.09 Uiso calc U . R 1 . .
C C63 0.8765(6) 0.5481(4) 0.1329(3) 0.071(3) Uani d U . G 1 . .
H H63 0.818604 0.554931 0.153676 0.085 Uiso calc U . R 1 . .
C C64 0.2346(11) 0.3268(7) 0.1218(5) 0.055(3) Uani d U . . 1 . .
C C65 0.0420(10) 0.3293(7) 0.1261(5) 0.050(3) Uani d U . . 1 . .
C C66 0.2008(11) 0.4124(7) 0.1805(5) 0.056(3) Uani d U . . 1 . .
C C67 0.1758(8) 0.4991(5) 0.2487(3) 0.075(3) Uani d U . G 1 . .
C C68 0.1824(7) 0.5552(5) 0.2474(3) 0.084(3) Uani d U . G 1 . .
H H68 0.236009 0.570049 0.229443 0.101 Uiso calc U . R 1 . .
C C69 0.1106(9) 0.5896(4) 0.2724(4) 0.097(4) Uani d U . G 1 . .
H H69 0.115122 0.627979 0.271523 0.116 Uiso calc U . R 1 . .
C C70 0.0322(8) 0.5679(5) 0.2987(4) 0.098(4) Uani d U . G 1 . .
H H70 -0.016923 0.591402 0.315815 0.118 Uiso calc U . R 1 . .
C C71 0.0255(8) 0.5117(5) 0.3000(3) 0.105(4) Uani d U . G 1 . .
H H71 -0.028082 0.496894 0.318027 0.126 Uiso calc U . R 1 . .
C C72 0.0973(9) 0.4773(4) 0.2750(4) 0.101(4) Uani d U . G 1 . .
H H72 0.092803 0.438963 0.275946 0.122 Uiso calc U . R 1 . .
C C73 0.2938(7) 0.2404(3) 0.0652(3) 0.052(3) Uani d U . G 1 . .
C C74 0.3933(5) 0.2192(4) 0.0613(3) 0.064(3) Uani d U . G 1 . .
H H74 0.468204 0.244461 0.08458 0.077 Uiso calc U . R 1 . .
C C75 0.3833(6) 0.1609(4) 0.0235(3) 0.073(3) Uani d U . G 1 . .
H H75 0.451336 0.146325 0.020863 0.087 Uiso calc U . R 1 . .
C C76 0.2737(7) 0.1238(3) -0.0105(3) 0.069(3) Uani d U . G 1 . .
H H76 0.266868 0.084006 -0.036357 0.082 Uiso calc U . R 1 . .
C C77 0.1742(5) 0.1451(4) -0.0066(3) 0.064(3) Uani d U . G 1 . .
H H77 0.099268 0.119822 -0.02986 0.077 Uiso calc U . R 1 . .
C C78 0.1842(5) 0.2034(4) 0.0312(3) 0.054(3) Uani d U . G 1 . .
H H78 0.116134 0.217958 0.033856 0.065 Uiso calc U . R 1 . .
C C79 -0.1416(6) 0.2484(3) 0.0732(3) 0.048(3) Uani d U . G 1 . .
C C80 -0.1066(6) 0.1974(4) 0.0700(3) 0.062(3) Uani d U . G 1 . .
H H80 -0.037966 0.20225 0.093997 0.074 Uiso calc U . R 1 . .
C C81 -0.1720(7) 0.1394(3) 0.0316(3) 0.062(3) Uani d U . G 1 . .
H H81 -0.14807 0.104495 0.029428 0.075 Uiso calc U . R 1 . .
C C82 -0.2724(7) 0.1323(3) -0.0036(3) 0.063(3) Uani d U . G 1 . .
H H82 -0.317137 0.092609 -0.029769 0.075 Uiso calc U . R 1 . .
C C83 -0.3075(6) 0.1833(4) -0.0004(3) 0.070(3) Uani d U . G 1 . .
H H83 -0.376102 0.178476 -0.024399 0.084 Uiso calc U . R 1 . .
C C84 -0.2421(7) 0.2414(3) 0.0380(3) 0.058(3) Uani d U . G 1 . .
H H84 -0.266 0.276231 0.04017 0.07 Uiso calc U . R 1 . .
C C85 0.6727(10) 0.2047(7) 0.3809(5) 0.055(3) Uani d U . . 1 . .
C C86 0.4823(10) 0.2076(6) 0.3812(5) 0.053(3) Uani d U . . 1 . .
C C87 0.5776(11) 0.2356(7) 0.3280(5) 0.060(3) Uani d U . . 1 . .
C C88 0.4675(7) 0.2514(5) 0.2550(3) 0.071(3) Uani d U . G 1 . .
C C89 0.4389(9) 0.3036(4) 0.2573(3) 0.091(4) Uani d U . G 1 . .
H H89 0.49227 0.343136 0.279662 0.109 Uiso calc U . R 1 . .
C C90 0.3321(10) 0.2980(4) 0.2270(4) 0.096(4) Uani d U . G 1 . .
H H90 0.312495 0.333726 0.228518 0.115 Uiso calc U . R 1 . .
C C91 0.2540(7) 0.2402(6) 0.1943(4) 0.102(4) Uani d U . G 1 . .
H H91 0.180966 0.236359 0.17352 0.122 Uiso calc U . R 1 . .
C C92 0.2826(9) 0.1879(4) 0.1920(3) 0.107(4) Uani d U . G 1 . .
H H92 0.22921 0.1484 0.169667 0.128 Uiso calc U . R 1 . .
C C93 0.3894(10) 0.1935(4) 0.2224(4) 0.085(3) Uani d U . G 1 . .
H H93 0.408985 0.157809 0.220812 0.101 Uiso calc U . R 1 . .
C C94 0.8005(7) 0.1743(4) 0.4362(3) 0.057(3) Uani d U . G 1 . .
C C95 0.9216(6) 0.1864(4) 0.4556(3) 0.060(3) Uani d U . G 1 . .
H H95 0.979335 0.205404 0.441549 0.071 Uiso calc U . R 1 . .
C C96 0.9581(5) 0.1706(4) 0.4956(3) 0.065(3) Uani d U . G 1 . .
H H96 1.04081 0.178853 0.508921 0.078 Uiso calc U . R 1 . .
C C97 0.8736(8) 0.1428(4) 0.5162(3) 0.065(3) Uani d U . G 1 . .
H H97 0.898524 0.132015 0.543598 0.078 Uiso calc U . R 1 . .
C C98 0.7525(7) 0.1307(4) 0.4968(3) 0.064(3) Uani d U . G 1 . .
H H98 0.694763 0.111728 0.510904 0.076 Uiso calc U . R 1 . .
C C99 0.7160(5) 0.1465(4) 0.4568(3) 0.061(3) Uani d U . G 1 . .
H H99 0.633285 0.138279 0.443532 0.073 Uiso calc U . R 1 . .
C C100 0.3602(7) 0.1737(4) 0.4371(3) 0.053(3) Uani d U . G 1 . .
C C101 0.4504(5) 0.1868(4) 0.4795(3) 0.062(3) Uani d U . G 1 . .
H H101 0.528781 0.211094 0.483217 0.074 Uiso calc U . R 1 . .
C C102 0.4257(6) 0.1645(4) 0.5166(3) 0.067(3) Uani d U . G 1 . .
H H102 0.48729 0.173514 0.545613 0.08 Uiso calc U . R 1 . .
C C103 0.3110(7) 0.1290(4) 0.5112(3) 0.060(3) Uani d U . G 1 . .
H H103 0.294113 0.113788 0.536536 0.072 Uiso calc U . R 1 . .
C C104 0.2209(5) 0.1159(3) 0.4687(3) 0.053(3) Uani d U . G 1 . .
H H104 0.142425 0.091643 0.465063 0.064 Uiso calc U . R 1 . .
C C105 0.2455(6) 0.1382(4) 0.4317(3) 0.055(3) Uani d U . G 1 . .
H H105 0.183913 0.129222 0.402666 0.066 Uiso calc U . R 1 . .
C C106 0.1895(12) 0.2770(8) 0.3500(5) 0.064(3) Uani d U . . 1 . .
C C107 0.0447(12) 0.1874(8) 0.3301(5) 0.063(3) Uani d U . . 1 . .
C C108 -0.0005(12) 0.2797(8) 0.3548(5) 0.067(3) Uani d U . . 1 . .
C C109 -0.0671(10) 0.3727(4) 0.3834(4) 0.083(3) Uani d U . G 1 . .
C C110 0.0400(8) 0.4161(5) 0.4151(4) 0.099(4) Uani d U . G 1 . .
H H110 0.105491 0.403116 0.424487 0.119 Uiso calc U . R 1 . .
C C111 0.0514(7) 0.4783(5) 0.4331(4) 0.109(4) Uani d U . G 1 . .
H H111 0.124619 0.5079 0.454813 0.131 Uiso calc U . R 1 . .
C C112 -0.0444(10) 0.4972(4) 0.4195(4) 0.098(4) Uani d U . G 1 . .
H H112 -0.03662 0.539777 0.431765 0.117 Uiso calc U . R 1 . .
C C113 -0.1515(8) 0.4539(5) 0.3877(4) 0.095(4) Uani d U . G 1 . .
H H113 -0.216987 0.466871 0.378389 0.114 Uiso calc U . R 1 . .
C C114 -0.1629(7) 0.3917(5) 0.3697(3) 0.086(4) Uani d U . G 1 . .
H H114 -0.236117 0.362087 0.348062 0.103 Uiso calc U . R 1 . .
C C115 0.3640(9) 0.3672(4) 0.3749(4) 0.088(3) Uani d U . G 1 . .
C C116 0.3105(7) 0.4107(6) 0.3721(4) 0.103(4) Uani d U . G 1 . .
H H116 0.230871 0.397977 0.35247 0.124 Uiso calc U . R 1 . .
C C117 0.3735(10) 0.4727(5) 0.3979(5) 0.116(4) Uani d U . G 1 . .
H H117 0.336937 0.502469 0.395963 0.139 Uiso calc U . R 1 . .
C C118 0.4900(10) 0.4913(4) 0.4266(4) 0.110(4) Uani d U . G 1 . .
H H118 0.533073 0.533738 0.444277 0.132 Uiso calc U . R 1 . .
C C119 0.5435(7) 0.4478(6) 0.4295(4) 0.099(4) Uani d U . G 1 . .
H H119 0.623145 0.460515 0.4491 0.119 Uiso calc U . R 1 . .
C C120 0.4805(10) 0.3857(5) 0.4036(4) 0.089(4) Uani d U . G 1 . .
H H120 0.517081 0.356022 0.405608 0.107 Uiso calc U . R 1 . .
C C121 0.0629(8) 0.0844(4) 0.2992(3) 0.070(3) Uani d U . G 1 . .
C C122 0.1650(8) 0.0944(4) 0.2796(4) 0.076(3) Uani d U . G 1 . .
H H122 0.194778 0.131728 0.27673 0.091 Uiso calc U . R 1 . .
C C123 0.2236(6) 0.0496(5) 0.2642(3) 0.087(4) Uani d U . G 1 . .
H H123 0.293414 0.056443 0.250822 0.104 Uiso calc U . R 1 . .
C C124 0.1801(8) -0.0050(4) 0.2684(3) 0.090(4) Uani d U . G 1 . .
H H124 0.220143 -0.035597 0.257886 0.108 Uiso calc U . R 1 . .
C C125 0.0780(9) -0.0150(4) 0.2880(3) 0.085(3) Uani d U . G 1 . .
H H125 0.048235 -0.052353 0.290857 0.101 Uiso calc U . R 1 . .
C C126 0.0194(6) 0.0297(5) 0.3034(3) 0.074(3) Uani d U . G 1 . .
H H126 -0.050403 0.022932 0.316765 0.089 Uiso calc U . R 1 . .
C C127 0.0894(12) 0.2898(7) 0.6248(6) 0.067(3) Uani d U . . 1 . .
C C128 -0.1028(11) 0.2853(7) 0.6180(6) 0.067(3) Uani d U . . 1 . .
C C129 -0.0166(12) 0.2597(7) 0.6752(6) 0.068(3) Uani d U . . 1 . .
C C130 0.0870(7) 0.2464(6) 0.7506(3) 0.082(3) Uani d U . G 1 . .
C C131 0.1570(10) 0.3069(5) 0.7801(4) 0.107(4) Uani d U . G 1 . .
H H131 0.130337 0.339446 0.777864 0.129 Uiso calc U . R 1 . .
C C132 0.2660(9) 0.3198(4) 0.8128(4) 0.105(4) Uani d U . G 1 . .
H H132 0.313864 0.361178 0.833025 0.126 Uiso calc U . R 1 . .
C C133 0.3050(7) 0.2722(6) 0.8161(4) 0.099(4) Uani d U . G 1 . .
H H133 0.379497 0.281047 0.838489 0.119 Uiso calc U . R 1 . .
C C134 0.2350(10) 0.2117(5) 0.7866(4) 0.099(4) Uani d U . G 1 . .
H H134 0.261604 0.179184 0.788791 0.119 Uiso calc U . R 1 . .
C C135 0.1259(9) 0.1988(4) 0.7538(4) 0.104(4) Uani d U . G 1 . .
H H135 0.078077 0.157452 0.733629 0.125 Uiso calc U . R 1 . .
C C136 0.2189(8) 0.3246(5) 0.5697(3) 0.072(3) Uani d U . G 1 . .
C C137 0.1813(7) 0.3725(4) 0.5664(3) 0.083(3) Uani d U . G 1 . .
H H137 0.136133 0.391571 0.590096 0.1 Uiso calc U . R 1 . .
C C138 0.2098(8) 0.3925(4) 0.5283(4) 0.091(4) Uani d U . G 1 . .
H H138 0.184037 0.425196 0.526026 0.109 Uiso calc U . R 1 . .
C C139 0.2758(8) 0.3645(5) 0.4936(3) 0.080(4) Uani d U . G 1 . .
H H139 0.295291 0.378167 0.467558 0.097 Uiso calc U . R 1 . .
C C140 0.3135(7) 0.3166(4) 0.4969(3) 0.079(4) Uani d U . G 1 . .
H H140 0.358642 0.297512 0.47316 0.095 Uiso calc U . R 1 . .
C C141 0.2850(8) 0.2966(4) 0.5350(4) 0.062(3) Uani d U . G 1 . .
H H141 0.310739 0.263886 0.53723 0.075 Uiso calc U . R 1 . .
C C142 -0.2253(8) 0.3182(4) 0.5573(3) 0.073(3) Uani d U . G 1 . .
C C143 -0.3283(7) 0.3362(4) 0.5543(3) 0.075(3) Uani d U . G 1 . .
H H143 -0.381253 0.332135 0.57658 0.09 Uiso calc U . R 1 . .
C C144 -0.3537(6) 0.3603(4) 0.5188(4) 0.082(3) Uani d U . G 1 . .
H H144 -0.424009 0.372602 0.516824 0.099 Uiso calc U . R 1 . .
C C145 -0.2761(8) 0.3663(4) 0.4863(3) 0.078(3) Uani d U . G 1 . .
H H145 -0.293489 0.382736 0.462018 0.093 Uiso calc U . R 1 . .
C C146 -0.1732(7) 0.3483(4) 0.4892(3) 0.080(3) Uani d U . G 1 . .
H H146 -0.120211 0.352404 0.466967 0.096 Uiso calc U . R 1 . .
C C147 -0.1478(6) 0.3243(4) 0.5247(4) 0.074(3) Uani d U . G 1 . .
H H147 -0.077453 0.311937 0.526723 0.089 Uiso calc U . R 1 . .
C C148 0.3752(11) 0.2188(8) 0.6546(5) 0.058(3) Uani d U . . 1 . .
C C149 0.5599(11) 0.2161(8) 0.6454(5) 0.061(3) Uani d U . . 1 . .
C C150 0.5092(12) 0.3000(7) 0.6636(5) 0.068(3) Uani d U . . 1 . .
C C151 0.4789(8) 0.4034(5) 0.6938(4) 0.089(3) Uani d U . G 1 . .
C C152 0.5033(7) 0.4508(5) 0.6783(3) 0.094(4) Uani d U . G 1 . .
H H152 0.563733 0.45414 0.659017 0.113 Uiso calc U . R 1 . .
C C153 0.4394(10) 0.4933(5) 0.6909(4) 0.109(4) Uani d U . G 1 . .
H H153 0.456102 0.525713 0.680239 0.131 Uiso calc U . R 1 . .
C C154 0.3510(9) 0.4884(5) 0.7191(4) 0.100(4) Uani d U . G 1 . .
H H154 0.307344 0.51746 0.727668 0.12 Uiso calc U . R 1 . .
C C155 0.3266(7) 0.4410(5) 0.7346(3) 0.102(4) Uani d U . G 1 . .
H H155 0.266216 0.437633 0.753875 0.122 Uiso calc U . R 1 . .
C C156 0.3905(9) 0.3985(4) 0.7220(4) 0.089(4) Uani d U . G 1 . .
H H156 0.373846 0.366059 0.732654 0.107 Uiso calc U . R 1 . .
C C157 0.2030(8) 0.1239(3) 0.6324(3) 0.067(3) Uani d U . G 1 . .
C C158 0.0864(9) 0.1010(5) 0.6028(4) 0.082(4) Uani d U . G 1 . .
H H158 0.046801 0.128138 0.597307 0.098 Uiso calc U . R 1 . .
C C159 0.0278(6) 0.0384(5) 0.5812(3) 0.089(4) Uani d U . G 1 . .
H H159 -0.051907 0.022811 0.560977 0.107 Uiso calc U . R 1 . .
C C160 0.0857(9) -0.0013(3) 0.5892(4) 0.090(4) Uani d U . G 1 . .
H H160 0.045645 -0.044044 0.574463 0.108 Uiso calc U . R 1 . .
C C161 0.2023(9) 0.0216(5) 0.6188(4) 0.092(4) Uani d U . G 1 . .
H H161 0.241906 -0.005572 0.624279 0.111 Uiso calc U . R 1 . .
C C162 0.2609(6) 0.0841(5) 0.6404(3) 0.075(3) Uani d U . G 1 . .
H H162 0.340616 0.099755 0.660608 0.089 Uiso calc U . R 1 . .
C C163 0.6318(9) 0.1233(4) 0.6220(4) 0.069(3) Uani d U . G 1 . .
C C164 0.5246(7) 0.0770(5) 0.5957(4) 0.080(3) Uani d U . G 1 . .
H H164 0.454002 0.087135 0.587728 0.096 Uiso calc U . R 1 . .
C C165 0.5206(7) 0.0160(4) 0.5809(3) 0.082(4) Uani d U . G 1 . .
H H165 0.447262 -0.015597 0.56292 0.099 Uiso calc U . R 1 . .
C C166 0.6238(9) 0.0013(4) 0.5925(4) 0.080(4) Uani d U . G 1 . .
H H166 0.621084 -0.040457 0.582452 0.096 Uiso calc U . R 1 . .
C C167 0.7311(7) 0.0475(5) 0.6189(4) 0.090(4) Uani d U . G 1 . .
H H167 0.801648 0.037414 0.62679 0.109 Uiso calc U . R 1 . .
C C168 0.7351(7) 0.1085(4) 0.6336(3) 0.092(4) Uani d U . G 1 . .
H H168 0.808391 0.140147 0.651599 0.111 Uiso calc U . R 1 . .
N N1 0.1049(9) 0.8720(6) 0.1529(4) 0.059(2) Uani d U . . 1 . .
N N2 0.2442(9) 0.9466(5) 0.1371(4) 0.058(3) Uani d U . . 1 . .
N N3 0.3117(8) 0.8739(5) 0.1591(4) 0.059(3) Uani d U . . 1 . .
N N4 0.1675(9) 0.8075(5) 0.1803(4) 0.067(3) Uani d U . . 1 . .
H H4 0.091665 0.796039 0.181129 0.08 Uiso calc U . R 1 . .
N N5 0.0458(8) 0.9445(5) 0.1328(4) 0.057(2) Uani d U . . 1 . .
H H5A -0.02193 0.929721 0.14002 0.069 Uiso calc U . R 1 . .
N N6 0.4409(9) 0.9426(5) 0.1415(4) 0.065(3) Uani d U . . 1 . .
H H6A 0.494474 0.927147 0.151168 0.078 Uiso calc U . R 1 . .
N N7 0.8193(8) 0.8774(5) 0.1487(4) 0.055(3) Uani d U . . 1 . .
N N8 0.6611(8) 0.7881(5) 0.0958(4) 0.054(3) Uani d U . . 1 . .
N N9 0.6159(8) 0.8761(5) 0.1537(4) 0.056(3) Uani d U . . 1 . .
N N10 0.7742(8) 0.9600(5) 0.2082(4) 0.061(3) Uani d U . . 1 . .
H H10 0.851947 0.977685 0.217929 0.073 Uiso calc U . R 1 . .
N N11 0.8612(8) 0.7930(5) 0.0986(4) 0.056(3) Uani d U . . 1 . .
H H11A 0.934816 0.814184 0.11655 0.067 Uiso calc U . R 1 . .
N N12 0.4658(8) 0.7900(5) 0.0988(4) 0.055(3) Uani d U . . 1 . .
H H12A 0.418746 0.81022 0.115166 0.066 Uiso calc U . R 1 . .
N N13 0.5727(8) 0.3823(6) 0.1627(4) 0.056(2) Uani d U . . 1 . .
N N14 0.7048(8) 0.4634(5) 0.1513(4) 0.055(2) Uani d U . . 1 . .
N N15 0.7806(8) 0.3899(6) 0.1700(4) 0.059(2) Uani d U . . 1 . .
N N16 0.6481(9) 0.3156(6) 0.1842(4) 0.064(3) Uani d U . . 1 . .
H H16 0.573118 0.299868 0.184096 0.077 Uiso calc U . R 1 . .
N N17 0.5001(8) 0.4515(5) 0.1398(4) 0.057(2) Uani d U . . 1 . .
H H17A 0.431954 0.432251 0.143889 0.068 Uiso calc U . R 1 . .
N N18 0.9035(8) 0.4638(5) 0.1555(4) 0.064(3) Uani d U . . 1 . .
H H18A 0.96122 0.452466 0.16781 0.077 Uiso calc U . R 1 . .
N N19 0.2772(8) 0.3839(5) 0.1603(4) 0.058(3) Uani d U . . 1 . .
N N20 0.1135(8) 0.2987(5) 0.1065(3) 0.048(2) Uani d U . . 1 . .
N N21 0.0802(8) 0.3886(5) 0.1647(4) 0.051(2) Uani d U . . 1 . .
N N22 0.2443(9) 0.4672(5) 0.2189(4) 0.065(3) Uani d U . . 1 . .
H H22 0.321807 0.484895 0.226255 0.078 Uiso calc U . R 1 . .
N N23 0.3120(8) 0.2990(5) 0.1020(4) 0.053(2) Uani d U . . 1 . .
H H23 0.387279 0.321471 0.114357 0.064 Uiso calc U . R 1 . .
N N24 -0.0772(8) 0.3062(5) 0.1115(3) 0.049(2) Uani d U . . 1 . .
H H24 -0.118694 0.330126 0.12796 0.059 Uiso calc U . R 1 . .
N N25 0.6789(8) 0.2286(5) 0.3446(4) 0.058(2) Uani d U . . 1 . .
N N26 0.5743(8) 0.1945(5) 0.4004(4) 0.055(2) Uani d U . . 1 . .
N N27 0.4738(8) 0.2275(5) 0.3433(4) 0.058(2) Uani d U . . 1 . .
N N28 0.5757(9) 0.2550(5) 0.2876(4) 0.068(3) Uani d U . . 1 . .
H H28A 0.644636 0.270446 0.281577 0.082 Uiso calc U . R 1 . .
N N29 0.7710(8) 0.1940(5) 0.3969(4) 0.055(2) Uani d U . . 1 . .
H H29A 0.828263 0.200203 0.380403 0.066 Uiso calc U . R 1 . .
N N30 0.3787(8) 0.1957(5) 0.3985(4) 0.055(2) Uani d U . . 1 . .
H H30A 0.317025 0.202599 0.383894 0.066 Uiso calc U . R 1 . .
N N31 -0.0369(9) 0.2194(6) 0.3400(4) 0.068(3) Uani d U . . 1 . .
N N32 0.1152(9) 0.3122(5) 0.3595(4) 0.065(3) Uani d U . . 1 . .
N N33 0.1617(9) 0.2170(6) 0.3350(4) 0.061(3) Uani d U . . 1 . .
N N34 0.0079(9) 0.1296(6) 0.3133(4) 0.066(3) Uani d U . . 1 . .
H H34A -0.069562 0.115497 0.309916 0.079 Uiso calc U . R 1 . .
N N35 -0.0791(10) 0.3118(6) 0.3653(4) 0.073(3) Uani d U . . 1 . .
H H35A -0.152901 0.288918 0.359395 0.088 Uiso calc U . R 1 . .
N N36 0.3069(9) 0.3045(6) 0.3530(4) 0.074(3) Uani d U . . 1 . .
H H36A 0.35013 0.28 0.33964 0.089 Uiso calc U . R 1 . .
N N37 -0.1161(9) 0.2652(5) 0.6551(5) 0.070(3) Uani d U . . 1 . .
N N38 -0.0053(9) 0.3014(5) 0.5995(4) 0.068(3) Uani d U . . 1 . .
N N39 0.0887(9) 0.2683(5) 0.6597(4) 0.069(3) Uani d U . . 1 . .
N N40 -0.0150(9) 0.2439(5) 0.7160(4) 0.072(3) Uani d U . . 1 . .
H H40A -0.085103 0.230546 0.722157 0.086 Uiso calc U . R 1 . .
N N41 -0.2049(9) 0.2969(5) 0.5955(4) 0.072(3) Uani d U . . 1 . .
H H41A -0.267725 0.288918 0.608591 0.087 Uiso calc U . R 1 . .
N N42 0.1942(9) 0.3021(5) 0.6087(4) 0.066(3) Uani d U . . 1 . .
H H42A 0.254747 0.295453 0.624352 0.08 Uiso calc U . R 1 . .
N N43 0.5950(9) 0.2737(6) 0.6528(4) 0.063(3) Uani d U . . 1 . .
N N44 0.4473(8) 0.1831(5) 0.6455(4) 0.061(3) Uani d U . . 1 . .
N N45 0.3949(8) 0.2764(6) 0.6638(4) 0.059(3) Uani d U . . 1 . .
N N46 0.5437(9) 0.3602(6) 0.6758(4) 0.073(3) Uani d U . . 1 . .
H H46 0.616 0.374867 0.672202 0.088 Uiso calc U . R 1 . .
N N47 0.6435(8) 0.1863(5) 0.6378(4) 0.067(3) Uani d U . . 1 . .
H H47A 0.716705 0.209677 0.643542 0.081 Uiso calc U . R 1 . .
N N48 0.2559(8) 0.1861(5) 0.6497(4) 0.057(3) Uani d U . . 1 . .
H H48A 0.207833 0.209014 0.659252 0.069 Uiso calc U . R 1 . .

loop_
_atom_site_aniso_label
_atom_site_aniso_U_11
_atom_site_aniso_U_22
_atom_site_aniso_U_33
_atom_site_aniso_U_12
_atom_site_aniso_U_13
_atom_site_aniso_U_23
C1 0.025(4) 0.075(5) 0.066(5) 0.027(4) -0.003(4) 0.028(4)
C2 0.027(4) 0.081(5) 0.071(5) 0.025(4) 0.007(4) 0.028(4)
C3 0.031(4) 0.079(5) 0.063(5) 0.026(4) 0.002(4) 0.030(4)
C4 0.060(5) 0.085(5) 0.066(5) 0.029(4) 0.018(4) 0.040(4)
C5 0.060(5) 0.083(6) 0.060(5) 0.033(5) 0.017(4) 0.032(4)
C6 0.070(5) 0.092(6) 0.068(5) 0.042(5) 0.018(5) 0.028(5)
C7 0.079(6) 0.097(6) 0.085(6) 0.038(5) 0.028(5) 0.040(5)
C8 0.085(6) 0.102(6) 0.103(6) 0.035(5) 0.034(5) 0.043(5)
C9 0.067(5) 0.092(6) 0.082(5) 0.030(5) 0.034(5) 0.044(5)
C10 0.027(4) 0.080(5) 0.069(5) 0.025(4) 0.010(4) 0.027(4)
C11 0.043(5) 0.090(6) 0.078(5) 0.031(5) 0.019(4) 0.034(4)
C12 0.054(5) 0.087(6) 0.091(6) 0.027(5) 0.026(5) 0.033(5)
C13 0.048(5) 0.090(6) 0.082(5) 0.032(5) 0.022(4) 0.039(5)
C14 0.047(5) 0.088(6) 0.083(6) 0.030(5) 0.020(4) 0.029(5)
C15 0.035(5) 0.085(6) 0.073(5) 0.025(4) 0.013(4) 0.036(4)
C16 0.042(5) 0.084(5) 0.080(5) 0.024(4) 0.015(4) 0.030(4)
C17 0.044(5) 0.081(6) 0.082(5) 0.032(5) 0.023(4) 0.027(4)
C18 0.057(5) 0.090(6) 0.093(6) 0.028(5) 0.025(5) 0.031(5)
C19 0.062(6) 0.092(6) 0.103(6) 0.025(5) 0.030(5) 0.043(5)
C20 0.059(6) 0.093(6) 0.110(6) 0.032(5) 0.024(5) 0.040(5)
C21 0.047(5) 0.086(6) 0.099(6) 0.025(5) 0.019(5) 0.032(5)
C22 0.022(4) 0.083(5) 0.048(5) 0.027(4) 0.011(4) 0.020(4)
C23 0.022(4) 0.086(5) 0.056(5) 0.028(4) 0.007(4) 0.022(4)
C24 0.029(4) 0.086(5) 0.054(5) 0.027(4) 0.008(4) 0.026(4)
C25 0.039(4) 0.086(5) 0.064(5) 0.028(4) 0.015(4) 0.015(4)
C26 0.058(5) 0.089(6) 0.078(5) 0.033(5) 0.022(4) 0.019(5)
C27 0.076(6) 0.092(6) 0.094(6) 0.034(5) 0.021(5) 0.019(5)
C28 0.062(6) 0.096(6) 0.093(6) 0.035(5) 0.020(5) 0.012(5)
C29 0.053(5) 0.099(6) 0.083(5) 0.022(5) 0.022(5) 0.021(5)
C30 0.056(5) 0.091(6) 0.070(5) 0.025(5) 0.021(4) 0.015(5)
C31 0.019(4) 0.090(5) 0.051(4) 0.025(4) 0.015(4) 0.027(4)
C32 0.030(4) 0.088(6) 0.057(5) 0.021(4) 0.019(4) 0.034(4)
C33 0.038(5) 0.084(6) 0.055(5) 0.025(4) 0.018(4) 0.036(4)
C34 0.045(5) 0.085(6) 0.057(5) 0.030(5) 0.015(4) 0.029(4)
C35 0.036(5) 0.075(6) 0.056(5) 0.020(4) 0.011(4) 0.033(4)
C36 0.035(5) 0.088(6) 0.056(5) 0.022(4) 0.017(4) 0.027(4)
C37 0.029(4) 0.081(5) 0.057(5) 0.030(4) 0.008(4) 0.026(4)
C38 0.032(5) 0.073(5) 0.050(5) 0.028(4) 0.011(4) 0.034(4)
C39 0.036(5) 0.089(6) 0.050(5) 0.033(5) 0.014(4) 0.033(4)
C40 0.038(5) 0.083(6) 0.055(5) 0.025(4) 0.013(4) 0.028(4)
C41 0.038(5) 0.090(6) 0.056(5) 0.027(4) 0.027(4) 0.030(4)
C42 0.030(5) 0.090(6) 0.063(5) 0.029(4) 0.023(4) 0.024(4)
C43 0.030(4) 0.090(5) 0.061(5) 0.028(4) 0.010(4) 0.032(4)
C44 0.027(4) 0.095(5) 0.060(5) 0.027(4) 0.011(4) 0.032(4)
C45 0.032(4) 0.090(5) 0.064(5) 0.030(4) 0.012(4) 0.028(4)
C46 0.052(5) 0.103(5) 0.072(5) 0.035(4) 0.026(4) 0.039(4)
C47 0.064(5) 0.113(6) 0.077(5) 0.037(5) 0.026(5) 0.041(5)
C48 0.066(5) 0.117(6) 0.081(6) 0.042(5) 0.021(5) 0.044(5)
C49 0.073(6) 0.122(6) 0.088(6) 0.044(5) 0.027(5) 0.044(5)
C50 0.083(6) 0.108(6) 0.083(6) 0.042(5) 0.023(5) 0.047(5)
C51 0.062(5) 0.111(6) 0.092(6) 0.040(5) 0.029(5) 0.038(5)
C52 0.031(4) 0.081(5) 0.069(5) 0.026(4) 0.010(4) 0.029(4)
C53 0.041(5) 0.082(6) 0.074(5) 0.021(4) 0.017(4) 0.032(4)
C54 0.051(5) 0.090(6) 0.082(5) 0.029(5) 0.008(4) 0.041(4)
C55 0.050(5) 0.099(6) 0.084(6) 0.027(5) 0.005(5) 0.041(5)
C56 0.043(5) 0.098(6) 0.082(6) 0.029(5) 0.007(4) 0.038(5)
C57 0.039(5) 0.092(6) 0.072(5) 0.026(4) 0.015(4) 0.031(4)
C58 0.034(4) 0.087(5) 0.068(5) 0.025(4) 0.008(4) 0.034(4)
C59 0.040(5) 0.086(6) 0.069(5) 0.026(5) 0.018(4) 0.029(4)
C60 0.062(5) 0.094(6) 0.079(5) 0.028(5) 0.020(5) 0.032(5)
C61 0.062(6) 0.102(6) 0.085(5) 0.029(5) 0.019(5) 0.045(5)
C62 0.052(5) 0.099(6) 0.085(6) 0.033(5) 0.019(5) 0.043(5)
C63 0.044(5) 0.090(6) 0.081(5) 0.025(5) 0.019(4) 0.036(4)
C64 0.031(4) 0.088(5) 0.053(5) 0.029(4) 0.014(4) 0.030(4)
C65 0.028(4) 0.084(5) 0.045(4) 0.023(4) 0.018(4) 0.028(4)
C66 0.034(4) 0.091(5) 0.047(4) 0.026(4) 0.019(4) 0.026(4)
C67 0.054(5) 0.087(5) 0.077(5) 0.028(4) 0.019(4) 0.022(4)
C68 0.064(5) 0.091(6) 0.082(6) 0.034(5) 0.010(5) 0.018(5)
C69 0.071(6) 0.102(6) 0.090(6) 0.031(5) 0.016(5) 0.011(5)
C70 0.066(6) 0.103(6) 0.102(6) 0.027(5) 0.027(5) 0.016(5)
C71 0.074(6) 0.111(6) 0.111(6) 0.034(5) 0.041(5) 0.022(5)
C72 0.082(6) 0.106(6) 0.100(6) 0.027(5) 0.048(5) 0.020(5)
C73 0.028(4) 0.086(5) 0.052(4) 0.025(4) 0.024(4) 0.033(4)
C74 0.030(4) 0.092(6) 0.070(5) 0.026(4) 0.024(4) 0.027(4)
C75 0.042(5) 0.095(6) 0.075(5) 0.030(5) 0.025(4) 0.023(5)
C76 0.043(5) 0.089(6) 0.071(5) 0.030(5) 0.018(4) 0.025(4)
C77 0.036(5) 0.090(6) 0.063(5) 0.021(5) 0.021(4) 0.026(4)
C78 0.033(4) 0.085(6) 0.056(5) 0.025(4) 0.018(4) 0.034(4)
C79 0.025(4) 0.078(5) 0.047(4) 0.021(4) 0.014(4) 0.028(4)
C80 0.031(5) 0.081(5) 0.068(5) 0.023(4) 0.002(4) 0.025(4)
C81 0.038(5) 0.079(5) 0.068(5) 0.025(5) 0.009(4) 0.025(4)
C82 0.045(5) 0.078(6) 0.064(5) 0.018(5) 0.002(4) 0.033(5)
C83 0.047(5) 0.085(6) 0.071(5) 0.019(5) 0.000(4) 0.031(5)
C84 0.035(5) 0.079(5) 0.064(5) 0.027(4) 0.010(4) 0.028(4)
C85 0.025(4) 0.085(5) 0.059(5) 0.029(4) 0.015(4) 0.026(4)
C86 0.022(4) 0.086(5) 0.057(4) 0.025(4) 0.014(4) 0.030(4)
C87 0.032(4) 0.097(5) 0.053(4) 0.025(4) 0.019(4) 0.029(4)
C88 0.062(5) 0.102(6) 0.064(5) 0.022(4) 0.025(4) 0.048(4)
C89 0.080(6) 0.114(6) 0.081(6) 0.031(5) 0.022(5) 0.042(5)
C90 0.091(6) 0.117(6) 0.087(6) 0.042(5) 0.023(5) 0.046(5)
C91 0.087(6) 0.121(7) 0.101(6) 0.033(5) 0.018(5) 0.050(5)
C92 0.089(6) 0.121(6) 0.102(6) 0.021(5) 0.010(5) 0.047(5)
C93 0.070(6) 0.111(6) 0.074(5) 0.023(5) 0.013(5) 0.044(5)
C94 0.029(4) 0.085(5) 0.062(5) 0.027(4) 0.014(4) 0.029(4)
C95 0.034(4) 0.079(6) 0.064(5) 0.021(4) 0.009(4) 0.027(4)
C96 0.034(5) 0.084(6) 0.072(5) 0.032(5) 0.006(4) 0.023(4)
C97 0.045(5) 0.081(6) 0.070(5) 0.028(5) 0.003(4) 0.031(4)
C98 0.043(5) 0.081(6) 0.074(5) 0.025(5) 0.017(4) 0.036(4)
C99 0.037(5) 0.080(6) 0.072(5) 0.030(4) 0.013(4) 0.031(4)
C100 0.028(4) 0.077(5) 0.056(4) 0.026(4) 0.016(4) 0.023(4)
C101 0.038(5) 0.083(6) 0.062(5) 0.028(4) 0.019(4) 0.020(4)
C102 0.050(5) 0.086(6) 0.063(5) 0.029(5) 0.011(4) 0.025(4)
C103 0.048(5) 0.081(6) 0.053(5) 0.029(5) 0.016(4) 0.025(4)
C104 0.042(5) 0.073(6) 0.051(5) 0.030(4) 0.026(4) 0.022(4)
C105 0.037(5) 0.079(6) 0.056(5) 0.027(4) 0.018(4) 0.028(4)
C106 0.041(4) 0.086(5) 0.071(5) 0.034(4) 0.023(4) 0.030(4)
C107 0.042(4) 0.090(5) 0.063(5) 0.037(4) 0.015(4) 0.027(4)
C108 0.042(4) 0.085(5) 0.076(5) 0.030(4) 0.024(4) 0.027(4)
C109 0.051(5) 0.092(5) 0.101(5) 0.028(4) 0.027(5) 0.030(5)
C110 0.062(5) 0.099(6) 0.121(6) 0.035(5) 0.022(5) 0.023(5)
C111 0.076(6) 0.102(6) 0.133(6) 0.033(5) 0.023(5) 0.028(5)
C112 0.076(6) 0.095(6) 0.121(6) 0.030(5) 0.021(5) 0.042(5)
C113 0.070(6) 0.103(6) 0.110(6) 0.031(5) 0.030(5) 0.037(5)
C114 0.059(5) 0.096(6) 0.102(6) 0.035(5) 0.027(5) 0.031(5)
C115 0.059(5) 0.095(5) 0.107(5) 0.029(4) 0.023(5) 0.036(5)
C116 0.074(6) 0.097(6) 0.128(6) 0.033(5) 0.015(5) 0.035(5)
C117 0.084(6) 0.104(6) 0.144(7) 0.037(5) 0.016(5) 0.035(5)
C118 0.079(6) 0.098(6) 0.140(6) 0.025(5) 0.020(5) 0.041(5)
C119 0.068(6) 0.093(6) 0.125(6) 0.033(5) 0.019(5) 0.031(5)
C120 0.067(6) 0.092(6) 0.110(6) 0.031(5) 0.020(5) 0.041(5)
C121 0.051(5) 0.088(5) 0.064(5) 0.036(4) 0.011(4) 0.015(4)
C122 0.058(5) 0.093(6) 0.073(5) 0.036(5) 0.015(4) 0.023(5)
C123 0.072(6) 0.102(6) 0.075(5) 0.039(5) 0.015(5) 0.017(5)
C124 0.070(6) 0.093(6) 0.085(6) 0.040(5) 0.006(5) 0.010(5)
C125 0.071(6) 0.094(6) 0.078(6) 0.035(5) 0.005(5) 0.023(5)
C126 0.055(5) 0.090(6) 0.070(5) 0.036(5) 0.000(4) 0.024(5)
C127 0.034(4) 0.073(5) 0.074(5) 0.028(4) 0.020(4) 0.003(4)
C128 0.033(4) 0.074(5) 0.074(5) 0.028(4) 0.015(4) 0.004(4)
C129 0.040(4) 0.073(5) 0.071(5) 0.023(4) 0.014(4) 0.006(4)
C130 0.064(5) 0.093(6) 0.079(5) 0.032(5) 0.015(4) 0.022(4)
C131 0.086(6) 0.107(6) 0.115(6) 0.030(5) -0.003(5) 0.039(5)
C132 0.091(6) 0.108(6) 0.109(6) 0.029(5) 0.007(5) 0.043(5)
C133 0.090(6) 0.111(7) 0.098(6) 0.041(5) 0.021(5) 0.042(5)
C134 0.100(6) 0.111(6) 0.088(6) 0.037(5) 0.008(5) 0.043(5)
C135 0.093(6) 0.106(6) 0.097(6) 0.028(5) 0.016(5) 0.030(5)
C136 0.041(5) 0.083(5) 0.082(5) 0.033(4) 0.020(4) 0.018(4)
C137 0.055(5) 0.087(6) 0.096(6) 0.030(5) 0.024(5) 0.020(5)
C138 0.065(6) 0.092(6) 0.110(6) 0.035(5) 0.027(5) 0.029(5)
C139 0.068(6) 0.087(6) 0.097(6) 0.027(5) 0.031(5) 0.044(5)
C140 0.055(5) 0.086(6) 0.095(6) 0.029(5) 0.032(5) 0.029(5)
C141 0.050(5) 0.076(6) 0.070(5) 0.036(5) 0.022(4) 0.028(4)
C142 0.038(5) 0.081(5) 0.088(5) 0.031(4) 0.020(4) 0.015(4)
C143 0.040(5) 0.088(6) 0.090(6) 0.035(5) 0.024(4) 0.020(4)
C144 0.052(5) 0.088(6) 0.103(6) 0.039(5) 0.025(5) 0.024(5)
C145 0.048(5) 0.084(6) 0.097(6) 0.035(5) 0.023(5) 0.025(5)
C146 0.048(5) 0.087(6) 0.094(6) 0.032(5) 0.023(5) 0.021(5)
C147 0.041(5) 0.083(6) 0.090(6) 0.032(5) 0.023(4) 0.018(4)
C148 0.030(4) 0.092(5) 0.046(4) 0.030(4) 0.013(4) 0.016(4)
C149 0.029(4) 0.083(5) 0.061(5) 0.028(4) 0.016(4) 0.014(4)
C150 0.037(4) 0.083(5) 0.069(5) 0.031(4) 0.018(4) 0.011(4)
C151 0.049(5) 0.088(5) 0.096(5) 0.029(5) 0.013(4) 0.000(4)
C152 0.060(6) 0.098(6) 0.106(6) 0.039(5) 0.011(5) 0.017(5)
C153 0.084(6) 0.100(6) 0.119(6) 0.036(5) 0.023(5) 0.016(5)
C154 0.078(6) 0.096(6) 0.105(6) 0.046(5) 0.025(5) 0.010(5)
C155 0.074(6) 0.100(7) 0.099(6) 0.036(5) 0.019(5) 0.005(5)
C156 0.060(5) 0.091(6) 0.087(6) 0.036(5) 0.019(5) 0.000(5)
C157 0.047(5) 0.088(5) 0.068(5) 0.027(4) 0.030(4) 0.028(4)
C158 0.063(5) 0.092(6) 0.084(6) 0.035(5) 0.011(5) 0.026(5)
C159 0.074(6) 0.095(6) 0.093(6) 0.031(5) 0.011(5) 0.035(5)
C160 0.074(6) 0.095(6) 0.095(6) 0.035(5) 0.016(5) 0.028(5)
C161 0.072(6) 0.098(6) 0.100(6) 0.031(5) 0.017(5) 0.031(5)
C162 0.064(5) 0.088(6) 0.077(5) 0.027(5) 0.018(5) 0.037(5)
C163 0.042(5) 0.093(5) 0.077(5) 0.035(4) 0.016(4) 0.032(4)
C164 0.053(5) 0.090(6) 0.093(6) 0.026(5) 0.019(5) 0.031(5)
C165 0.054(5) 0.092(6) 0.095(6) 0.028(5) 0.025(5) 0.030(5)
C166 0.064(6) 0.093(6) 0.086(6) 0.039(5) 0.019(5) 0.033(5)
C167 0.070(5) 0.103(6) 0.095(6) 0.044(5) 0.007(5) 0.031(5)
C168 0.064(5) 0.107(6) 0.092(6) 0.040(5) 0.006(5) 0.023(5)
N1 0.035(4) 0.079(5) 0.065(5) 0.024(4) 0.001(4) 0.032(4)
N2 0.028(4) 0.077(5) 0.073(5) 0.024(4) 0.009(4) 0.031(4)
N3 0.029(4) 0.076(5) 0.068(5) 0.025(4) 0.004(4) 0.022(4)
N4 0.042(5) 0.088(5) 0.074(5) 0.023(4) 0.009(4) 0.038(4)
N5 0.023(4) 0.074(5) 0.070(5) 0.026(4) 0.011(4) 0.019(4)
N6 0.029(4) 0.084(5) 0.077(5) 0.023(4) 0.008(4) 0.028(4)
N7 0.031(4) 0.083(5) 0.051(4) 0.028(4) 0.013(4) 0.023(4)
N8 0.024(4) 0.083(5) 0.053(4) 0.024(4) 0.014(4) 0.020(4)
N9 0.020(4) 0.089(5) 0.055(5) 0.027(4) 0.004(4) 0.023(4)
N10 0.028(4) 0.087(5) 0.059(5) 0.026(4) 0.012(4) 0.017(4)
N11 0.028(4) 0.086(5) 0.057(4) 0.022(4) 0.011(4) 0.029(4)
N12 0.024(4) 0.082(5) 0.060(4) 0.031(4) 0.012(4) 0.024(4)
N13 0.022(4) 0.090(5) 0.063(4) 0.027(4) 0.011(4) 0.033(4)
N14 0.019(4) 0.097(5) 0.057(4) 0.025(4) 0.020(4) 0.035(4)
N15 0.022(4) 0.095(5) 0.062(5) 0.028(4) 0.022(4) 0.027(4)
N16 0.035(4) 0.105(5) 0.068(5) 0.032(4) 0.022(4) 0.044(4)
N17 0.021(4) 0.088(5) 0.065(5) 0.023(4) 0.015(4) 0.031(4)
N18 0.025(4) 0.100(5) 0.067(5) 0.022(4) 0.006(4) 0.034(4)
N19 0.031(4) 0.090(5) 0.054(5) 0.026(4) 0.010(4) 0.026(4)
N20 0.023(4) 0.077(5) 0.047(4) 0.023(4) 0.008(3) 0.024(4)
N21 0.026(4) 0.085(5) 0.049(4) 0.020(4) 0.014(3) 0.033(4)
N22 0.037(4) 0.091(5) 0.065(5) 0.024(4) 0.022(4) 0.028(4)
N23 0.024(4) 0.089(5) 0.056(4) 0.027(4) 0.017(4) 0.032(4)
N24 0.028(4) 0.075(5) 0.047(4) 0.023(4) 0.018(3) 0.023(4)
N25 0.026(4) 0.099(5) 0.051(4) 0.028(4) 0.017(4) 0.027(4)
N26 0.022(4) 0.078(5) 0.062(4) 0.023(4) 0.007(4) 0.024(4)
N27 0.025(4) 0.101(5) 0.050(4) 0.021(4) 0.014(4) 0.034(4)
N28 0.045(4) 0.104(6) 0.061(5) 0.020(4) 0.025(4) 0.038(4)
N29 0.027(4) 0.092(5) 0.057(4) 0.027(4) 0.017(3) 0.035(4)
N30 0.022(4) 0.085(5) 0.060(4) 0.020(4) 0.015(4) 0.029(4)
N31 0.039(4) 0.087(5) 0.075(5) 0.033(4) 0.016(4) 0.024(4)
N32 0.038(4) 0.086(5) 0.073(5) 0.026(4) 0.019(4) 0.029(4)
N33 0.036(4) 0.089(5) 0.063(5) 0.030(4) 0.020(4) 0.030(4)
N34 0.044(5) 0.086(5) 0.061(5) 0.030(4) 0.013(4) 0.020(4)
N35 0.043(4) 0.086(5) 0.089(5) 0.028(4) 0.033(4) 0.026(4)
N36 0.043(4) 0.087(5) 0.091(5) 0.030(4) 0.021(4) 0.029(4)
N37 0.038(4) 0.076(5) 0.070(5) 0.021(4) 0.011(4) 0.001(4)
N38 0.035(4) 0.069(5) 0.077(5) 0.026(4) 0.019(4) 0.002(4)
N39 0.039(4) 0.079(5) 0.071(5) 0.027(4) 0.025(4) 0.005(4)
N40 0.046(5) 0.083(5) 0.065(5) 0.023(4) 0.025(4) 0.005(4)
N41 0.034(4) 0.076(5) 0.086(5) 0.027(4) 0.018(4) 0.006(4)
N42 0.033(4) 0.079(5) 0.073(5) 0.027(4) 0.024(4) 0.010(4)
N43 0.031(4) 0.082(5) 0.067(5) 0.037(4) 0.019(4) 0.009(4)
N44 0.030(4) 0.087(5) 0.058(4) 0.031(4) 0.014(4) 0.014(4)
N45 0.026(4) 0.083(5) 0.057(4) 0.028(4) 0.015(4) 0.010(4)
N46 0.030(4) 0.086(5) 0.084(5) 0.028(4) 0.018(4) 0.009(4)
N47 0.030(4) 0.087(5) 0.071(5) 0.028(4) 0.022(4) 0.012(4)
N48 0.031(4) 0.088(5) 0.053(4) 0.031(4) 0.020(4) 0.022(4)

loop_
_atom_type_symbol
_atom_type_description
_atom_type_scat_dispersion_real
_atom_type_scat_dispersion_imag
_atom_type_scat_source
C C 0.0033 0.0016 'International Tables Vol C Tables 4.2.6.8 and 6.1.1.4'
H H 0.0000 0.0000 'International Tables Vol C Tables 4.2.6.8 and 6.1.1.4'
N N 0.0061 0.0033 'International Tables Vol C Tables 4.2.6.8 and 6.1.1.4'

loop_
_geom_angle_atom_site_label_1
_geom_angle_atom_site_label_2
_geom_angle_atom_site_label_3
_geom_angle_site_symmetry_1
_geom_angle_site_symmetry_3
_geom_angle
_geom_angle_publ_flag
N2 C1 N1 . . 127.8(13) ?
N2 C1 N5 . . 117.3(14) ?
N1 C1 N5 . . 114.9(12) ?
N2 C2 N3 . . 128.2(13) ?
N2 C2 N6 . . 119.3(15) ?
N3 C2 N6 . . 112.4(13) ?
N3 C3 N1 . . 128.6(15) ?
N3 C3 N4 . . 119.6(13) ?
N1 C3 N4 . . 111.3(12) ?
C5 C4 C9 . . 120.0 ?
C5 C4 N4 . . 125.4(9) ?
C9 C4 N4 . . 114.5(9) ?
C4 C5 C6 . . 120.0 ?
C4 C5 H5 . . 120.0 ?
C6 C5 H5 . . 120.0 ?
C7 C6 C5 . . 120.0 ?
C7 C6 H6 . . 120.0 ?
C5 C6 H6 . . 120.0 ?
C6 C7 C8 . . 120.0 ?
C6 C7 H7 . . 120.0 ?
C8 C7 H7 . . 120.0 ?
C7 C8 C9 . . 120.0 ?
C7 C8 H8 . . 120.0 ?
C9 C8 H8 . . 120.0 ?
C8 C9 C4 . . 120.0 ?
C8 C9 H9 . . 120.0 ?
C4 C9 H9 . . 120.0 ?
C11 C10 C15 . . 120.0 ?
C11 C10 N5 . . 124.4(8) ?
C15 C10 N5 . . 115.6(8) ?
C12 C11 C10 . . 120.0 ?
C12 C11 H11 . . 120.0 ?
C10 C11 H11 . . 120.0 ?
C11 C12 C13 . . 120.0 ?
C11 C12 H12 . . 120.0 ?
C13 C12 H12 . . 120.0 ?
C14 C13 C12 . . 120.0 ?
C14 C13 H13 . . 120.0 ?
C12 C13 H13 . . 120.0 ?
C13 C14 C15 . . 120.0 ?
C13 C14 H14 . . 120.0 ?
C15 C14 H14 . . 120.0 ?
C14 C15 C10 . . 120.0 ?
C14 C15 H15 . . 120.0 ?
C10 C15 H15 . . 120.0 ?
C17 C16 C21 . . 120.0 ?
C17 C16 N6 . . 115.9(8) ?
C21 C16 N6 . . 124.0(8) ?
C18 C17 C16 . . 120.0 ?
C18 C17 H17 . . 120.0 ?
C16 C17 H17 . . 120.0 ?
C17 C18 C19 . . 120.0 ?
C17 C18 H18 . . 120.0 ?
C19 C18 H18 . . 120.0 ?
C20 C19 C18 . . 120.0 ?
C20 C19 H19 . . 120.0 ?
C18 C19 H19 . . 120.0 ?
C21 C20 C19 . . 120.0 ?
C21 C20 H20 . . 120.0 ?
C19 C20 H20 . . 120.0 ?
C20 C21 C16 . . 120.0 ?
C20 C21 H21 . . 120.0 ?
C16 C21 H21 . . 120.0 ?
N7 C22 N8 . . 128.6(12) ?
N7 C22 N11 . . 114.9(11) ?
N8 C22 N11 . . 116.2(12) ?
N9 C23 N8 . . 128.5(11) ?
N9 C23 N12 . . 115.1(11) ?
N8 C23 N12 . . 115.6(12) ?
N10 C24 N7 . . 117.9(11) ?
N10 C24 N9 . . 116.9(11) ?
N7 C24 N9 . . 124.7(13) ?
C26 C25 C30 . . 120.0 ?
C26 C25 N10 . . 118.8(9) ?
C30 C25 N10 . . 121.2(9) ?
C27 C26 C25 . . 120.0 ?
C27 C26 H26 . . 120.0 ?
C25 C26 H26 . . 120.0 ?
C28 C27 C26 . . 120.0 ?
C28 C27 H27 . . 120.0 ?
C26 C27 H27 . . 120.0 ?
C27 C28 C29 . . 120.0 ?
C27 C28 H28 . . 120.0 ?
C29 C28 H28 . . 120.0 ?
C30 C29 C28 . . 120.0 ?
C30 C29 H29 . . 120.0 ?
C28 C29 H29 . . 120.0 ?
C29 C30 C25 . . 120.0 ?
C29 C30 H30 . . 120.0 ?
C25 C30 H30 . . 120.0 ?
C32 C31 C36 . . 120.0 ?
C32 C31 N11 . . 117.4(6) ?
C36 C31 N11 . . 122.6(6) ?
C31 C32 C33 . . 120.0 ?
C31 C32 H32 . . 120.0 ?
C33 C32 H32 . . 120.0 ?
C34 C33 C32 . . 120.0 ?
C34 C33 H33 . . 120.0 ?
C32 C33 H33 . . 120.0 ?
C33 C34 C35 . . 120.0 ?
C33 C34 H34 . . 120.0 ?
C35 C34 H34 . . 120.0 ?
C36 C35 C34 . . 120.0 ?
C36 C35 H35 . . 120.0 ?
C34 C35 H35 . . 120.0 ?
C35 C36 C31 . . 120.0 ?
C35 C36 H36 . . 120.0 ?
C31 C36 H36 . . 120.0 ?
C38 C37 C42 . . 120.0 ?
C38 C37 N12 . . 122.0(6) ?
C42 C37 N12 . . 118.0(6) ?
C39 C38 C37 . . 120.0 ?
C39 C38 H38 . . 120.0 ?
C37 C38 H38 . . 120.0 ?
C38 C39 C40 . . 120.0 ?
C38 C39 H39 . . 120.0 ?
C40 C39 H39 . . 120.0 ?
C41 C40 C39 . . 120.0 ?
C41 C40 H40 . . 120.0 ?
C39 C40 H40 . . 120.0 ?
C40 C41 C42 . . 120.0 ?
C40 C41 H41 . . 120.0 ?
C42 C41 H41 . . 120.0 ?
C41 C42 C37 . . 120.0 ?
C41 C42 H42 . . 120.0 ?
C37 C42 H42 . . 120.0 ?
N14 C43 N17 . . 118.4(14) ?
N14 C43 N13 . . 123.1(13) ?
N17 C43 N13 . . 118.3(12) ?
N14 C44 N18 . . 120.7(15) ?
N14 C44 N15 . . 126.2(12) ?
N18 C44 N15 . . 112.8(13) ?
N13 C45 N15 . . 125.7(15) ?
N13 C45 N16 . . 115.8(12) ?
N15 C45 N16 . . 118.4(13) ?
C47 C46 C51 . . 120.0 ?
C47 C46 N16 . . 121.2(9) ?
C51 C46 N16 . . 118.8(9) ?
C46 C47 C48 . . 120.0 ?
C46 C47 H47 . . 120.0 ?
C48 C47 H47 . . 120.0 ?
C49 C48 C47 . . 120.0 ?
C49 C48 H48 . . 120.0 ?
C47 C48 H48 . . 120.0 ?
C48 C49 C50 . . 120.0 ?
C48 C49 H49 . . 120.0 ?
C50 C49 H49 . . 120.0 ?
C49 C50 C51 . . 120.0 ?
C49 C50 H50 . . 120.0 ?
C51 C50 H50 . . 120.0 ?
C50 C51 C46 . . 120.0 ?
C50 C51 H51 . . 120.0 ?
C46 C51 H51 . . 120.0 ?
N17 C52 C53 . . 122.8(8) ?
N17 C52 C57 . . 117.0(8) ?
C53 C52 C57 . . 120.0 ?
C54 C53 C52 . . 120.0 ?
C54 C53 H53 . . 120.0 ?
C52 C53 H53 . . 120.0 ?
C53 C54 C55 . . 120.0 ?
C53 C54 H54 . . 120.0 ?
C55 C54 H54 . . 120.0 ?
C56 C55 C54 . . 120.0 ?
C56 C55 H55 . . 120.0 ?
C54 C55 H55 . . 120.0 ?
C57 C56 C55 . . 120.0 ?
C57 C56 H56 . . 120.0 ?
C55 C56 H56 . . 120.0 ?
C56 C57 C52 . . 120.0 ?
C56 C57 H57 . . 120.0 ?
C52 C57 H57 . . 120.0 ?
C59 C58 C63 . . 120.0 ?
C59 C58 N18 . . 115.9(8) ?
C63 C58 N18 . . 123.7(8) ?
C58 C59 C60 . . 120.0 ?
C58 C59 H59 . . 120.0 ?
C60 C59 H59 . . 120.0 ?
C59 C60 C61 . . 120.0 ?
C59 C60 H60 . . 120.0 ?
C61 C60 H60 . . 120.0 ?
C62 C61 C60 . . 120.0 ?
C62 C61 H61 . . 120.0 ?
C60 C61 H61 . . 120.0 ?
C61 C62 C63 . . 120.0 ?
C61 C62 H62 . . 120.0 ?
C63 C62 H62 . . 120.0 ?
C62 C63 C58 . . 120.0 ?
C62 C63 H63 . . 120.0 ?
C58 C63 H63 . . 120.0 ?
N23 C64 N19 . . 117.8(11) ?
N23 C64 N20 . . 122.7(13) ?
N19 C64 N20 . . 119.4(11) ?
N20 C65 N24 . . 123.4(13) ?
N20 C65 N21 . . 123.4(11) ?
N24 C65 N21 . . 113.1(11) ?
N22 C66 N19 . . 117.4(12) ?
N22 C66 N21 . . 117.8(12) ?
N19 C66 N21 . . 124.8(13) ?
N22 C67 C68 . . 114.3(9) ?
N22 C67 C72 . . 125.5(9) ?
C68 C67 C72 . . 120.0 ?
C67 C68 C69 . . 120.0 ?
C67 C68 H68 . . 120.0 ?
C69 C68 H68 . . 120.0 ?
C68 C69 C70 . . 120.0 ?
C68 C69 H69 . . 120.0 ?
C70 C69 H69 . . 120.0 ?
C71 C70 C69 . . 120.0 ?
C71 C70 H70 . . 120.0 ?
C69 C70 H70 . . 120.0 ?
C72 C71 C70 . . 120.0 ?
C72 C71 H71 . . 120.0 ?
C70 C71 H71 . . 120.0 ?
C71 C72 C67 . . 120.0 ?
C71 C72 H72 . . 120.0 ?
C67 C72 H72 . . 120.0 ?
N23 C73 C74 . . 116.4(7) ?
N23 C73 C78 . . 123.6(7) ?
C74 C73 C78 . . 120.0 ?
C73 C74 C75 . . 120.0 ?
C73 C74 H74 . . 120.0 ?
C75 C74 H74 . . 120.0 ?
C76 C75 C74 . . 120.0 ?
C76 C75 H75 . . 120.0 ?
C74 C75 H75 . . 120.0 ?
C75 C76 C77 . . 120.0 ?
C75 C76 H76 . . 120.0 ?
C77 C76 H76 . . 120.0 ?
C78 C77 C76 . . 120.0 ?
C78 C77 H77 . . 120.0 ?
C76 C77 H77 . . 120.0 ?
C77 C78 C73 . . 120.0 ?
C77 C78 H78 . . 120.0 ?
C73 C78 H78 . . 120.0 ?
N24 C79 C80 . . 120.1(7) ?
N24 C79 C84 . . 119.9(7) ?
C80 C79 C84 . . 120.0 ?
C81 C80 C79 . . 120.0 ?
C81 C80 H80 . . 120.0 ?
C79 C80 H80 . . 120.0 ?
C80 C81 C82 . . 120.0 ?
C80 C81 H81 . . 120.0 ?
C82 C81 H81 . . 120.0 ?
C83 C82 C81 . . 120.0 ?
C83 C82 H82 . . 120.0 ?
C81 C82 H82 . . 120.0 ?
C82 C83 C84 . . 120.0 ?
C82 C83 H83 . . 120.0 ?
C84 C83 H83 . . 120.0 ?
C83 C84 C79 . . 120.0 ?
C83 C84 H84 . . 120.0 ?
C79 C84 H84 . . 120.0 ?
N29 C85 N26 . . 121.8(13) ?
N29 C85 N25 . . 115.4(11) ?
N26 C85 N25 . . 122.8(12) ?
N26 C86 N27 . . 127.7(11) ?
N26 C86 N30 . . 117.6(13) ?
N27 C86 N30 . . 114.6(11) ?
N25 C87 N27 . . 131.0(13) ?
N25 C87 N28 . . 115.5(11) ?
N27 C87 N28 . . 113.5(12) ?
C89 C88 C93 . . 120.0 ?
C89 C88 N28 . . 121.9(9) ?
C93 C88 N28 . . 118.1(9) ?
C90 C89 C88 . . 120.0 ?
C90 C89 H89 . . 120.0 ?
C88 C89 H89 . . 120.0 ?
C91 C90 C89 . . 120.0 ?
C91 C90 H90 . . 120.0 ?
C89 C90 H90 . . 120.0 ?
C92 C91 C90 . . 120.0 ?
C92 C91 H91 . . 120.0 ?
C90 C91 H91 . . 120.0 ?
C91 C92 C93 . . 120.0 ?
C91 C92 H92 . . 120.0 ?
C93 C92 H92 . . 120.0 ?
C92 C93 C88 . . 120.0 ?
C92 C93 H93 . . 120.0 ?
C88 C93 H93 . . 120.0 ?
C95 C94 C99 . . 120.0 ?
C95 C94 N29 . . 116.4(7) ?
C99 C94 N29 . . 123.5(7) ?
C94 C95 C96 . . 120.0 ?
C94 C95 H95 . . 120.0 ?
C96 C95 H95 . . 120.0 ?
C95 C96 C97 . . 120.0 ?
C95 C96 H96 . . 120.0 ?
C97 C96 H96 . . 120.0 ?
C98 C97 C96 . . 120.0 ?
C98 C97 H97 . . 120.0 ?
C96 C97 H97 . . 120.0 ?
C99 C98 C97 . . 120.0 ?
C99 C98 H98 . . 120.0 ?
C97 C98 H98 . . 120.0 ?
C98 C99 C94 . . 120.0 ?
C98 C99 H99 . . 120.0 ?
C94 C99 H99 . . 120.0 ?
C101 C100 C105 . . 120.0 ?
C101 C100 N30 . . 122.9(7) ?
C105 C100 N30 . . 117.1(7) ?
C100 C101 C102 . . 120.0 ?
C100 C101 H101 . . 120.0 ?
C102 C101 H101 . . 120.0 ?
C103 C102 C101 . . 120.0 ?
C103 C102 H102 . . 120.0 ?
C101 C102 H102 . . 120.0 ?
C102 C103 C104 . . 120.0 ?
C102 C103 H103 . . 120.0 ?
C104 C103 H103 . . 120.0 ?
C105 C104 C103 . . 120.0 ?
C105 C104 H104 . . 120.0 ?
C103 C104 H104 . . 120.0 ?
C104 C105 C100 . . 120.0 ?
C104 C105 H105 . . 120.0 ?
C100 C105 H105 . . 120.0 ?
N33 C106 N32 . . 127.5(13) ?
N33 C106 N36 . . 114.4(13) ?
N32 C106 N36 . . 117.9(15) ?
N34 C107 N33 . . 121.2(14) ?
N34 C107 N31 . . 118.4(14) ?
N33 C107 N31 . . 120.2(15) ?
N31 C108 N35 . . 119.5(14) ?
N31 C108 N32 . . 123.9(14) ?
N35 C108 N32 . . 116.6(16) ?
N35 C109 C110 . . 120.5(10) ?
N35 C109 C114 . . 119.5(9) ?
C110 C109 C114 . . 120.0 ?
C109 C110 C111 . . 120.0 ?
C109 C110 H110 . . 120.0 ?
C111 C110 H110 . . 120.0 ?
C112 C111 C110 . . 120.0 ?
C112 C111 H111 . . 120.0 ?
C110 C111 H111 . . 120.0 ?
C111 C112 C113 . . 120.0 ?
C111 C112 H112 . . 120.0 ?
C113 C112 H112 . . 120.0 ?
C114 C113 C112 . . 120.0 ?
C114 C113 H113 . . 120.0 ?
C112 C113 H113 . . 120.0 ?
C113 C114 C109 . . 120.0 ?
C113 C114 H114 . . 120.0 ?
C109 C114 H114 . . 120.0 ?
N36 C115 C116 . . 124.5(10) ?
N36 C115 C120 . . 115.4(10) ?
C116 C115 C120 . . 120.0 ?
C117 C116 C115 . . 120.0 ?
C117 C116 H116 . . 120.0 ?
C115 C116 H116 . . 120.0 ?
C116 C117 C118 . . 120.0 ?
C116 C117 H117 . . 120.0 ?
C118 C117 H117 . . 120.0 ?
C117 C118 C119 . . 120.0 ?
C117 C118 H118 . . 120.0 ?
C119 C118 H118 . . 120.0 ?
C120 C119 C118 . . 120.0 ?
C120 C119 H119 . . 120.0 ?
C118 C119 H119 . . 120.0 ?
C119 C120 C115 . . 120.0 ?
C119 C120 H120 . . 120.0 ?
C115 C120 H120 . . 120.0 ?
N34 C121 C122 . . 117.7(9) ?
N34 C121 C126 . . 122.3(9) ?
C122 C121 C126 . . 120.0 ?
C123 C122 C121 . . 120.0 ?
C123 C122 H122 . . 120.0 ?
C121 C122 H122 . . 120.0 ?
C122 C123 C124 . . 120.0 ?
C122 C123 H123 . . 120.0 ?
C124 C123 H123 . . 120.0 ?
C123 C124 C125 . . 120.0 ?
C123 C124 H124 . . 120.0 ?
C125 C124 H124 . . 120.0 ?
C126 C125 C124 . . 120.0 ?
C126 C125 H125 . . 120.0 ?
C124 C125 H125 . . 120.0 ?
C125 C126 C121 . . 120.0 ?
C125 C126 H126 . . 120.0 ?
C121 C126 H126 . . 120.0 ?
N39 C127 N42 . . 117.5(14) ?
N39 C127 N38 . . 128.2(13) ?
N42 C127 N38 . . 114.3(15) ?
N38 C128 N37 . . 131.0(14) ?
N38 C128 N41 . . 112.0(15) ?
N37 C128 N41 . . 116.7(12) ?
N37 C129 N40 . . 118.1(13) ?
N37 C129 N39 . . 127.0(16) ?
N40 C129 N39 . . 114.9(14) ?
C131 C130 C135 . . 120.0 ?
C131 C130 N40 . . 110.1(10) ?
C135 C130 N40 . . 129.6(10) ?
C130 C131 C132 . . 120.0 ?
C130 C131 H131 . . 120.0 ?
C132 C131 H131 . . 120.0 ?
C133 C132 C131 . . 120.0 ?
C133 C132 H132 . . 120.0 ?
C131 C132 H132 . . 120.0 ?
C132 C133 C134 . . 120.0 ?
C132 C133 H133 . . 120.0 ?
C134 C133 H133 . . 120.0 ?
C135 C134 C133 . . 120.0 ?
C135 C134 H134 . . 120.0 ?
C133 C134 H134 . . 120.0 ?
C134 C135 C130 . . 120.0 ?
C134 C135 H135 . . 120.0 ?
C130 C135 H135 . . 120.0 ?
C137 C136 C141 . . 120.0 ?
C137 C136 N42 . . 123.0(8) ?
C141 C136 N42 . . 117.0(8) ?
C138 C137 C136 . . 120.0 ?
C138 C137 H137 . . 120.0 ?
C136 C137 H137 . . 120.0 ?
C137 C138 C139 . . 120.0 ?
C137 C138 H138 . . 120.0 ?
C139 C138 H138 . . 120.0 ?
C140 C139 C138 . . 120.0 ?
C140 C139 H139 . . 120.0 ?
C138 C139 H139 . . 120.0 ?
C139 C140 C141 . . 120.0 ?
C139 C140 H140 . . 120.0 ?
C141 C140 H140 . . 120.0 ?
C140 C141 C136 . . 120.0 ?
C140 C141 H141 . . 120.0 ?
C136 C141 H141 . . 120.0 ?
C143 C142 C147 . . 120.0 ?
C143 C142 N41 . . 115.9(8) ?
C147 C142 N41 . . 124.0(8) ?
C144 C143 C142 . . 120.0 ?
C144 C143 H143 . . 120.0 ?
C142 C143 H143 . . 120.0 ?
C145 C144 C143 . . 120.0 ?
C145 C144 H144 . . 120.0 ?
C143 C144 H144 . . 120.0 ?
C144 C145 C146 . . 120.0 ?
C144 C145 H145 . . 120.0 ?
C146 C145 H145 . . 120.0 ?
C145 C146 C147 . . 120.0 ?
C145 C146 H146 . . 120.0 ?
C147 C146 H146 . . 120.0 ?
C146 C147 C142 . . 120.0 ?
C146 C147 H147 . . 120.0 ?
C142 C147 H147 . . 120.0 ?
N45 C148 N44 . . 131.1(13) ?
N45 C148 N48 . . 116.2(13) ?
N44 C148 N48 . . 112.6(14) ?
N43 C149 N47 . . 115.9(13) ?
N43 C149 N44 . . 127.3(13) ?
N47 C149 N44 . . 116.8(15) ?
N43 C150 N46 . . 113.5(13) ?
N43 C150 N45 . . 130.8(16) ?
N46 C150 N45 . . 115.6(13) ?
C152 C151 C156 . . 120.0 ?
C152 C151 N46 . . 115.3(10) ?
C156 C151 N46 . . 124.6(10) ?
C151 C152 C153 . . 120.0 ?
C151 C152 H152 . . 120.0 ?
C153 C152 H152 . . 120.0 ?
C152 C153 C154 . . 120.0 ?
C152 C153 H153 . . 120.0 ?
C154 C153 H153 . . 120.0 ?
C155 C154 C153 . . 120.0 ?
C155 C154 H154 . . 120.0 ?
C153 C154 H154 . . 120.0 ?
C154 C155 C156 . . 120.0 ?
C154 C155 H155 . . 120.0 ?
C156 C155 H155 . . 120.0 ?
C155 C156 C151 . . 120.0 ?
C155 C156 H156 . . 120.0 ?
C151 C156 H156 . . 120.0 ?
N48 C157 C158 . . 115.7(9) ?
N48 C157 C162 . . 124.2(9) ?
C158 C157 C162 . . 120.0 ?
C159 C158 C157 . . 120.0 ?
C159 C158 H158 . . 120.0 ?
C157 C158 H158 . . 120.0 ?
C160 C159 C158 . . 120.0 ?
C160 C159 H159 . . 120.0 ?
C158 C159 H159 . . 120.0 ?
C159 C160 C161 . . 120.0 ?
C159 C160 H160 . . 120.0 ?
C161 C160 H160 . . 120.0 ?
C160 C161 C162 . . 120.0 ?
C160 C161 H161 . . 120.0 ?
C162 C161 H161 . . 120.0 ?
C161 C162 C157 . . 120.0 ?
C161 C162 H162 . . 120.0 ?
C157 C162 H162 . . 120.0 ?
C164 C163 C168 . . 120.0 ?
C164 C163 N47 . . 123.4(8) ?
C168 C163 N47 . . 116.6(8) ?
C165 C164 C163 . . 120.0 ?
C165 C164 H164 . . 120.0 ?
C163 C164 H164 . . 120.0 ?
C166 C165 C164 . . 120.0 ?
C166 C165 H165 . . 120.0 ?
C164 C165 H165 . . 120.0 ?
C167 C166 C165 . . 120.0 ?
C167 C166 H166 . . 120.0 ?
C165 C166 H166 . . 120.0 ?
C166 C167 C168 . . 120.0 ?
C166 C167 H167 . . 120.0 ?
C168 C167 H167 . . 120.0 ?
C167 C168 C163 . . 120.0 ?
C167 C168 H168 . . 120.0 ?
C163 C168 H168 . . 120.0 ?
C3 N1 C1 . . 110.8(12) ?
C1 N2 C2 . . 113.0(13) ?
C2 N3 C3 . . 110.6(12) ?
C4 N4 C3 . . 130.5(11) ?
C4 N4 H4 . . 114.8 ?
C3 N4 H4 . . 114.8 ?
C1 N5 C10 . . 128.6(11) ?
C1 N5 H5A . . 115.7 ?
C10 N5 H5A . . 115.7 ?
C2 N6 C16 . . 126.6(12) ?
C2 N6 H6A . . 116.7 ?
C16 N6 H6A . . 116.7 ?
C22 N7 C24 . . 114.4(11) ?
C23 N8 C22 . . 110.7(11) ?
C23 N9 C24 . . 112.2(11) ?
C24 N10 C25 . . 126.8(10) ?
C24 N10 H10 . . 116.6 ?
C25 N10 H10 . . 116.6 ?
C22 N11 C31 . . 131.8(10) ?
C22 N11 H11A . . 114.1 ?
C31 N11 H11A . . 114.1 ?
C23 N12 C37 . . 128.7(10) ?
C23 N12 H12A . . 115.6 ?
C37 N12 H12A . . 115.6 ?
C45 N13 C43 . . 115.6(12) ?
C44 N14 C43 . . 115.7(13) ?
C44 N15 C45 . . 113.4(12) ?
C45 N16 C46 . . 130.0(11) ?
C45 N16 H16 . . 115.0 ?
C46 N16 H16 . . 115.0 ?
C52 N17 C43 . . 131.5(11) ?
C52 N17 H17A . . 114.2 ?
C43 N17 H17A . . 114.2 ?
C44 N18 C58 . . 125.4(11) ?
C44 N18 H18A . . 117.3 ?
C58 N18 H18A . . 117.3 ?
C66 N19 C64 . . 118.5(11) ?
C65 N20 C64 . . 119.7(12) ?
C65 N21 C66 . . 113.9(11) ?
C66 N22 C67 . . 123.7(10) ?
C66 N22 H22 . . 118.1 ?
C67 N22 H22 . . 118.1 ?
C64 N23 C73 . . 129.9(11) ?
C64 N23 H23 . . 115.0 ?
C73 N23 H23 . . 115.0 ?
C65 N24 C79 . . 126.5(10) ?
C65 N24 H24 . . 116.8 ?
C79 N24 H24 . . 116.8 ?
C87 N25 C85 . . 113.0(10) ?
C86 N26 C85 . . 115.6(12) ?
C87 N27 C86 . . 109.7(11) ?
C87 N28 C88 . . 124.3(10) ?
C87 N28 H28A . . 117.8 ?
C88 N28 H28A . . 117.9 ?
C85 N29 C94 . . 131.2(10) ?
C85 N29 H29A . . 114.4 ?
C94 N29 H29A . . 114.4 ?
C86 N30 C100 . . 127.3(10) ?
C86 N30 H30A . . 116.3 ?
C100 N30 H30A . . 116.3 ?
C108 N31 C107 . . 118.9(13) ?
C106 N32 C108 . . 112.9(14) ?
C106 N33 C107 . . 116.5(13) ?
C107 N34 C121 . . 133.7(12) ?
C107 N34 H34A . . 113.2 ?
C121 N34 H34A . . 113.2 ?
C108 N35 C109 . . 132.5(13) ?
C108 N35 H35A . . 113.7 ?
C109 N35 H35A . . 113.7 ?
C106 N36 C115 . . 126.3(13) ?
C106 N36 H36A . . 116.8 ?
C115 N36 H36A . . 116.8 ?
C129 N37 C128 . . 111.9(13) ?
C128 N38 C127 . . 107.5(13) ?
C127 N39 C129 . . 114.0(14) ?
C129 N40 C130 . . 128.1(11) ?
C129 N40 H40A . . 116.0 ?
C130 N40 H40A . . 116.0 ?
C142 N41 C128 . . 133.5(11) ?
C142 N41 H41A . . 113.2 ?
C128 N41 H41A . . 113.2 ?
C127 N42 C136 . . 129.0(12) ?
C127 N42 H42A . . 115.5 ?
C136 N42 H42A . . 115.5 ?
C149 N43 C150 . . 111.2(13) ?
C148 N44 C149 . . 110.0(13) ?
C148 N45 C150 . . 109.4(12) ?
C150 N46 C151 . . 128.5(11) ?
C150 N46 H46 . . 115.8 ?
C151 N46 H46 . . 115.8 ?
C149 N47 C163 . . 130.1(12) ?
C149 N47 H47A . . 115.0 ?
C163 N47 H47A . . 115.0 ?
C157 N48 C148 . . 130.1(11) ?
C157 N48 H48A . . 115.0 ?
C148 N48 H48A . . 115.0 ?

loop_
_geom_bond_atom_site_label_1
_geom_bond_atom_site_label_2
_geom_bond_site_symmetry_2
_geom_bond_distance
_geom_bond_publ_flag
C1 N2 . 1.320(15) ?
C1 N1 . 1.345(16) ?
C1 N5 . 1.391(15) ?
C2 N2 . 1.318(16) ?
C2 N3 . 1.333(16) ?
C2 N6 . 1.388(15) ?
C3 N3 . 1.351(15) ?
C3 N1 . 1.326(15) ?
C3 N4 . 1.400(16) ?
C4 C5 . 1.39 ?
C4 C9 . 1.39 ?
C4 N4 . 1.393(12) ?
C5 C6 . 1.39 ?
C5 H5 . 0.95 ?
C6 C7 . 1.39 ?
C6 H6 . 0.95 ?
C7 C8 . 1.39 ?
C7 H7 . 0.95 ?
C8 C9 . 1.39 ?
C8 H8 . 0.95 ?
C9 H9 . 0.95 ?
C10 C11 . 1.39 ?
C10 C15 . 1.39 ?
C10 N5 . 1.388(12) ?
C11 C12 . 1.39 ?
C11 H11 . 0.95 ?
C12 C13 . 1.39 ?
C12 H12 . 0.95 ?
C13 C14 . 1.39 ?
C13 H13 . 0.95 ?
C14 C15 . 1.39 ?
C14 H14 . 0.95 ?
C15 H15 . 0.95 ?
C16 C17 . 1.39 ?
C16 C21 . 1.39 ?
C16 N6 . 1.418(13) ?
C17 C18 . 1.39 ?
C17 H17 . 0.95 ?
C18 C19 . 1.39 ?
C18 H18 . 0.95 ?
C19 C20 . 1.39 ?
C19 H19 . 0.95 ?
C20 C21 . 1.39 ?
C20 H20 . 0.95 ?
C21 H21 . 0.95 ?
C22 N7 . 1.254(15) ?
C22 N8 . 1.357(14) ?
C22 N11 . 1.381(14) ?
C23 N9 . 1.296(15) ?
C23 N8 . 1.345(14) ?
C23 N12 . 1.400(14) ?
C24 N10 . 1.331(15) ?
C24 N7 . 1.358(14) ?
C24 N9 . 1.364(14) ?
C25 C26 . 1.39 ?
C25 C30 . 1.39 ?
C25 N10 . 1.412(11) ?
C26 C27 . 1.39 ?
C26 H26 . 0.95 ?
C27 C28 . 1.39 ?
C27 H27 . 0.95 ?
C28 C29 . 1.39 ?
C28 H28 . 0.95 ?
C29 C30 . 1.39 ?
C29 H29 . 0.95 ?
C30 H30 . 0.95 ?
C31 C32 . 1.39 ?
C31 C36 . 1.39 ?
C31 N11 . 1.399(11) ?
C32 C33 . 1.39 ?
C32 H32 . 0.95 ?
C33 C34 . 1.39 ?
C33 H33 . 0.95 ?
C34 C35 . 1.39 ?
C34 H34 . 0.95 ?
C35 C36 . 1.39 ?
C35 H35 . 0.95 ?
C36 H36 . 0.95 ?
C37 C38 . 1.39 ?
C37 C42 . 1.39 ?
C37 N12 . 1.401(11) ?
C38 C39 . 1.39 ?
C38 H38 . 0.95 ?
C39 C40 . 1.39 ?
C39 H39 . 0.95 ?
C40 C41 . 1.39 ?
C40 H40 . 0.95 ?
C41 C42 . 1.39 ?
C41 H41 . 0.95 ?
C42 H42 . 0.95 ?
C43 N14 . 1.355(15) ?
C43 N17 . 1.361(15) ?
C43 N13 . 1.371(16) ?
C44 N14 . 1.331(16) ?
C44 N18 . 1.350(14) ?
C44 N15 . 1.366(16) ?
C45 N13 . 1.344(15) ?
C45 N15 . 1.347(15) ?
C45 N16 . 1.353(16) ?
C46 C47 . 1.39 ?
C46 C51 . 1.39 ?
C46 N16 . 1.461(12) ?
C47 C48 . 1.39 ?
C47 H47 . 0.95 ?
C48 C49 . 1.39 ?
C48 H48 . 0.95 ?
C49 C50 . 1.39 ?
C49 H49 . 0.95 ?
C50 C51 . 1.39 ?
C50 H50 . 0.95 ?
C51 H51 . 0.95 ?
C52 N17 . 1.361(12) ?
C52 C53 . 1.39 ?
C52 C57 . 1.39 ?
C53 C54 . 1.39 ?
C53 H53 . 0.95 ?
C54 C55 . 1.39 ?
C54 H54 . 0.95 ?
C55 C56 . 1.39 ?
C55 H55 . 0.95 ?
C56 C57 . 1.39 ?
C56 H56 . 0.95 ?
C57 H57 . 0.95 ?
C58 C59 . 1.39 ?
C58 C63 . 1.39 ?
C58 N18 . 1.428(12) ?
C59 C60 . 1.39 ?
C59 H59 . 0.95 ?
C60 C61 . 1.39 ?
C60 H60 . 0.95 ?
C61 C62 . 1.39 ?
C61 H61 . 0.95 ?
C62 C63 . 1.39 ?
C62 H62 . 0.95 ?
C63 H63 . 0.95 ?
C64 N23 . 1.311(14) ?
C64 N19 . 1.338(15) ?
C64 N20 . 1.373(14) ?
C65 N20 . 1.285(14) ?
C65 N24 . 1.340(13) ?
C65 N21 . 1.377(15) ?
C66 N22 . 1.301(15) ?
C66 N19 . 1.312(14) ?
C66 N21 . 1.356(14) ?
C67 N22 . 1.382(11) ?
C67 C68 . 1.39 ?
C67 C72 . 1.39 ?
C68 C69 . 1.39 ?
C68 H68 . 0.95 ?
C69 C70 . 1.39 ?
C69 H69 . 0.95 ?
C70 C71 . 1.39 ?
C70 H70 . 0.95 ?
C71 C72 . 1.39 ?
C71 H71 . 0.95 ?
C72 H72 . 0.95 ?
C73 N23 . 1.364(12) ?
C73 C74 . 1.39 ?
C73 C78 . 1.39 ?
C74 C75 . 1.39 ?
C74 H74 . 0.95 ?
C75 C76 . 1.39 ?
C75 H75 . 0.95 ?
C76 C77 . 1.39 ?
C76 H76 . 0.95 ?
C77 C78 . 1.39 ?
C77 H77 . 0.95 ?
C78 H78 . 0.95 ?
C79 N24 . 1.382(10) ?
C79 C80 . 1.39 ?
C79 C84 . 1.39 ?
C80 C81 . 1.39 ?
C80 H80 . 0.95 ?
C81 C82 . 1.39 ?
C81 H81 . 0.95 ?
C82 C83 . 1.39 ?
C82 H82 . 0.95 ?
C83 C84 . 1.39 ?
C83 H83 . 0.95 ?
C84 H84 . 0.95 ?
C85 N29 . 1.319(14) ?
C85 N26 . 1.352(14) ?
C85 N25 . 1.371(15) ?
C86 N26 . 1.321(14) ?
C86 N27 . 1.348(15) ?
C86 N30 . 1.377(13) ?
C87 N25 . 1.307(15) ?
C87 N27 . 1.338(13) ?
C87 N28 . 1.403(16) ?
C88 C89 . 1.39 ?
C88 C93 . 1.39 ?
C88 N28 . 1.451(12) ?
C89 C90 . 1.39 ?
C89 H89 . 0.95 ?
C90 C91 . 1.39 ?
C90 H90 . 0.95 ?
C91 C92 . 1.39 ?
C91 H91 . 0.95 ?
C92 C93 . 1.39 ?
C92 H92 . 0.95 ?
C93 H93 . 0.95 ?
C94 C95 . 1.39 ?
C94 C99 . 1.39 ?
C94 N29 . 1.416(11) ?
C95 C96 . 1.39 ?
C95 H95 . 0.95 ?
C96 C97 . 1.39 ?
C96 H96 . 0.95 ?
C97 C98 . 1.39 ?
C97 H97 . 0.95 ?
C98 C99 . 1.39 ?
C98 H98 . 0.95 ?
C99 H99 . 0.95 ?
C100 C101 . 1.39 ?
C100 C105 . 1.39 ?
C100 N30 . 1.412(11) ?
C101 C102 . 1.39 ?
C101 H101 . 0.95 ?
C102 C103 . 1.39 ?
C102 H102 . 0.95 ?
C103 C104 . 1.39 ?
C103 H103 . 0.95 ?
C104 C105 . 1.39 ?
C104 H104 . 0.95 ?
C105 H105 . 0.95 ?
C106 N33 . 1.323(17) ?
C106 N32 . 1.349(16) ?
C106 N36 . 1.373(15) ?
C107 N34 . 1.265(16) ?
C107 N33 . 1.371(16) ?
C107 N31 . 1.367(16) ?
C108 N31 . 1.329(17) ?
C108 N35 . 1.338(16) ?
C108 N32 . 1.379(16) ?
C109 N35 . 1.359(13) ?
C109 C110 . 1.39 ?
C109 C114 . 1.39 ?
C110 C111 . 1.39 ?
C110 H110 . 0.95 ?
C111 C112 . 1.39 ?
C111 H111 . 0.95 ?
C112 C113 . 1.39 ?
C112 H112 . 0.95 ?
C113 C114 . 1.39 ?
C113 H113 . 0.95 ?
C114 H114 . 0.95 ?
C115 N36 . 1.389(13) ?
C115 C116 . 1.39 ?
C115 C120 . 1.39 ?
C116 C117 . 1.39 ?
C116 H116 . 0.95 ?
C117 C118 . 1.39 ?
C117 H117 . 0.95 ?
C118 C119 . 1.39 ?
C118 H118 . 0.95 ?
C119 C120 . 1.39 ?
C119 H119 . 0.95 ?
C120 H120 . 0.95 ?
C121 N34 . 1.368(13) ?
C121 C122 . 1.39 ?
C121 C126 . 1.39 ?
C122 C123 . 1.39 ?
C122 H122 . 0.95 ?
C123 C124 . 1.39 ?
C123 H123 . 0.95 ?
C124 C125 . 1.39 ?
C124 H124 . 0.95 ?
C125 C126 . 1.39 ?
C125 H125 . 0.95 ?
C126 H126 . 0.95 ?
C127 N39 . 1.292(18) ?
C127 N42 . 1.372(15) ?
C127 N38 . 1.404(17) ?
C128 N38 . 1.356(15) ?
C128 N37 . 1.334(17) ?
C128 N41 . 1.439(16) ?
C129 N37 . 1.306(16) ?
C129 N40 . 1.354(17) ?
C129 N39 . 1.359(15) ?
C130 C131 . 1.39 ?
C130 C135 . 1.39 ?
C130 N40 . 1.437(13) ?
C131 C132 . 1.39 ?
C131 H131 . 0.95 ?
C132 C133 . 1.39 ?
C132 H132 . 0.95 ?
C133 C134 . 1.39 ?
C133 H133 . 0.95 ?
C134 C135 . 1.39 ?
C134 H134 . 0.95 ?
C135 H135 . 0.95 ?
C136 C137 . 1.39 ?
C136 C141 . 1.39 ?
C136 N42 . 1.443(12) ?
C137 C138 . 1.39 ?
C137 H137 . 0.95 ?
C138 C139 . 1.39 ?
C138 H138 . 0.95 ?
C139 C140 . 1.39 ?
C139 H139 . 0.95 ?
C140 C141 . 1.39 ?
C140 H140 . 0.95 ?
C141 H141 . 0.95 ?
C142 C143 . 1.39 ?
C142 C147 . 1.39 ?
C142 N41 . 1.397(14) ?
C143 C144 . 1.39 ?
C143 H143 . 0.95 ?
C144 C145 . 1.39 ?
C144 H144 . 0.95 ?
C145 C146 . 1.39 ?
C145 H145 . 0.95 ?
C146 C147 . 1.39 ?
C146 H146 . 0.95 ?
C147 H147 . 0.95 ?
C148 N45 . 1.303(17) ?
C148 N44 . 1.336(16) ?
C148 N48 . 1.416(15) ?
C149 N43 . 1.315(17) ?
C149 N47 . 1.347(15) ?
C149 N44 . 1.391(16) ?
C150 N43 . 1.324(15) ?
C150 N46 . 1.340(17) ?
C150 N45 . 1.343(15) ?
C151 C152 . 1.39 ?
C151 C156 . 1.39 ?
C151 N46 . 1.422(12) ?
C152 C153 . 1.39 ?
C152 H152 . 0.95 ?
C153 C154 . 1.39 ?
C153 H153 . 0.95 ?
C154 C155 . 1.39 ?
C154 H154 . 0.95 ?
C155 C156 . 1.39 ?
C155 H155 . 0.95 ?
C156 H156 . 0.95 ?
C157 N48 . 1.383(12) ?
C157 C158 . 1.39 ?
C157 C162 . 1.39 ?
C158 C159 . 1.39 ?
C158 H158 . 0.95 ?
C159 C160 . 1.39 ?
C159 H159 . 0.95 ?
C160 C161 . 1.39 ?
C160 H160 . 0.95 ?
C161 C162 . 1.39 ?
C161 H161 . 0.95 ?
C162 H162 . 0.95 ?
C163 C164 . 1.39 ?
C163 C168 . 1.39 ?
C163 N47 . 1.413(13) ?
C164 C165 . 1.39 ?
C164 H164 . 0.95 ?
C165 C166 . 1.39 ?
C165 H165 . 0.95 ?
C166 C167 . 1.39 ?
C166 H166 . 0.95 ?
C167 C168 . 1.39 ?
C167 H167 . 0.95 ?
C168 H168 . 0.95 ?
N4 H4 . 0.88 ?
N5 H5A . 0.88 ?
N6 H6A . 0.88 ?
N10 H10 . 0.88 ?
N11 H11A . 0.88 ?
N12 H12A . 0.88 ?
N16 H16 . 0.88 ?
N17 H17A . 0.88 ?
N18 H18A . 0.88 ?
N22 H22 . 0.88 ?
N23 H23 . 0.88 ?
N24 H24 . 0.88 ?
N28 H28A . 0.88 ?
N29 H29A . 0.88 ?
N30 H30A . 0.88 ?
N34 H34A . 0.88 ?
N35 H35A . 0.88 ?
N36 H36A . 0.88 ?
N40 H40A . 0.88 ?
N41 H41A . 0.88 ?
N42 H42A . 0.88 ?
N46 H46 . 0.88 ?
N47 H47A . 0.88 ?
N48 H48A . 0.88 ?
